data_4349487
loop_
_publ_author_name
'Zhang, Qiurui'
'Zhang, Wenjuan'
'Wang, Shengdong'
'Solan, Gregory A.'
'Liang, Tongling'
'Rajendran, Natesan Mannangatti'
'Sun, Wen-Hua'

_publ_section_title
;
 Sodium iminoquinolates with cubic and hexagonal prismatic motifs:
 synthesis, characterization and their catalytic behavior toward the ROP
 of rac-lactide
;
_journal_issue 9
_journal_name_full 'Inorganic Chemistry Frontiers'
_journal_page_first 1178
_journal_paper_doi 10.1039/C6QI00155F
_journal_volume 3
_journal_year 2016
_chemical_formula_moiety 'C132 H136.43 N12 Na6 O6, 2(C7 H8)'
_chemical_formula_sum 'C146 H152 N12 Na6 O6'
_chemical_formula_weight 2308.74
_space_group_crystal_system triclinic
_space_group_IT_number 2
_space_group_name_Hall '-P 1'
_space_group_name_H-M_alt 'P -1'
_atom_sites_solution_hydrogens geom
_atom_sites_solution_primary direct
_atom_sites_solution_secondary difmap
_audit_creation_date 2016-06-28
_audit_creation_method
;
Olex2 1.2
(compiled 2016.02.19 svn.r3266 for OlexSys, GUI svn.r5155)
;
_audit_update_record
;
2016-07-05 deposited with the CCDC.
2016-07-18 downloaded from the CCDC.
;
_cell_angle_alpha 100.84(3)
_cell_angle_beta 105.10(3)
_cell_angle_gamma 115.30(3)
_cell_formula_units_Z 1
_cell_length_a 14.507(3)
_cell_length_b 16.694(3)
_cell_length_c 17.000(3)
_cell_measurement_reflns_used 9668
_cell_measurement_temperature 173.1500
_cell_measurement_theta_max 27.4737
_cell_measurement_theta_min 1.3207
_cell_volume 3376(2)
_computing_cell_refinement 'CrystalClear (Rigaku Inc., 2007)'
_computing_data_collection 'CrystalClear (Rigaku Inc., 2007)'
_computing_data_reduction 'CrystalClear (Rigaku Inc., 2007)'
_computing_molecular_graphics 'Olex2 (Dolomanov et al., 2009)'
_computing_publication_material 'Olex2 (Dolomanov et al., 2009)'
_computing_structure_refinement 'ShelXL (Sheldrick, 2015)'
_computing_structure_solution 'SIR2004 (Burla et al., 2007)'
_diffrn_ambient_temperature 173.15
_diffrn_detector_area_resol_mean 28.5714
_diffrn_measured_fraction_theta_full 0.996
_diffrn_measured_fraction_theta_max 0.996
_diffrn_measurement_details
;
scan:
	Number of images: 360
	           Slice: -110.0000 - 70.0000
	     Image width: 0.5000
	        Exp time: 10.0000
	   Rotation axis: Omega
	           Omega: 0.0000
	             Chi: 45.0000
	             Phi: 180.0000
	             XTD: 45.0121
	          2theta: -19.8851
scan:
	Number of images: 346
	           Slice: -110.0000 - 63.0000
	     Image width: 0.5000
	        Exp time: 10.0000
	   Rotation axis: Omega
	           Omega: 0.0000
	             Chi: 45.0000
	             Phi: 0.0000
	             XTD: 45.0121
	          2theta: -19.8851
scan:
	Number of images: 330
	           Slice: -106.2500 - 58.7500
	     Image width: 0.5000
	        Exp time: 10.0000
	   Rotation axis: Omega
	           Omega: 0.0000
	             Chi: 45.0000
	             Phi: 90.0000
	             XTD: 45.0121
	          2theta: -19.8851
scan:
	Number of images: 180
	           Slice: -87.5000 - 2.5000
	     Image width: 0.5000
	        Exp time: 10.0000
	   Rotation axis: Omega
	           Omega: 0.0000
	             Chi: 45.0000
	             Phi: 270.0000
	             XTD: 45.0121
	          2theta: -19.8851
;
_diffrn_measurement_device
;
Saturn724+ (2x2 bin mode)
;
_diffrn_measurement_device_details
;
AFC10: Fixed Chi 2 circle
;
_diffrn_measurement_device_type 'multiwire proportional'
_diffrn_measurement_method dtprofit.ref
_diffrn_radiation_monochromator graphite
_diffrn_radiation_type MoK\a
_diffrn_radiation_wavelength 0.71073
_diffrn_reflns_av_R_equivalents 0.0455
_diffrn_reflns_av_unetI/netI 0.0446
_diffrn_reflns_limit_h_max 18
_diffrn_reflns_limit_h_min -18
_diffrn_reflns_limit_k_max 21
_diffrn_reflns_limit_k_min -21
_diffrn_reflns_limit_l_max 22
_diffrn_reflns_limit_l_min -22
_diffrn_reflns_number 47372
_diffrn_reflns_theta_full 27.48
_diffrn_reflns_theta_max 27.48
_diffrn_reflns_theta_min 1.57
_diffrn_source 'fine-focus sealed tube'
_exptl_absorpt_coefficient_mu 0.086
_exptl_absorpt_correction_T_max 1.0000
_exptl_absorpt_correction_T_min 0.8209
_exptl_absorpt_correction_type multi-scan
_exptl_crystal_colour red
_exptl_crystal_colour_primary red
_exptl_crystal_density_diffrn 1.136
_exptl_crystal_density_method 'not measured'
_exptl_crystal_description block
_exptl_crystal_F_000 1226
_exptl_crystal_size_max 0.182
_exptl_crystal_size_mid 0.106
_exptl_crystal_size_min 0.086
_refine_diff_density_max 0.552
_refine_diff_density_min -0.377
_refine_diff_density_rms 0.047
_refine_ls_extinction_method none
_refine_ls_goodness_of_fit_ref 1.114
_refine_ls_hydrogen_treatment constr
_refine_ls_matrix_type full
_refine_ls_number_parameters 821
_refine_ls_number_reflns 15399
_refine_ls_number_restraints 0
_refine_ls_restrained_S_all 1.114
_refine_ls_R_factor_all 0.0953
_refine_ls_R_factor_gt 0.0781
_refine_ls_shift/su_max 0.001
_refine_ls_shift/su_mean 0.000
_refine_ls_structure_factor_coef Fsqd
_refine_ls_weighting_details 'calc w=1/[\s^2^(Fo^2^)+(0.0718P)^2^+1.7629P] where P=(Fo^2^+2Fc^2^)/3'
_refine_ls_weighting_scheme calc
_refine_ls_wR_factor_gt 0.1801
_refine_ls_wR_factor_ref 0.1924
_reflns_number_gt 12581
_reflns_number_total 15399
_reflns_threshold_expression >2sigma(I)
_cod_data_source_file c6qi00155f1.cif
_cod_data_source_block C3
_cod_original_cell_volume 3375.9(12)
_cod_database_code 4349487
_olex2_refinement_description
;
1. Fixed Uiso
 At 1.2 times of:
  All C(H) groups
 At 1.5 times of:
  All C(H,H,H) groups
2. Others
 Sof(C44I)=Sof(H44D)=Sof(H44E)=Sof(H44F)=Sof(C43I)=Sof(H43D)=Sof(H43E)=
 Sof(H43F)=1-FVAR(1)
 Sof(H42)=Sof(C43)=Sof(H43A)=Sof(H43B)=Sof(H43C)=Sof(C44)=Sof(H44A)=Sof(H44B)=
 Sof(H44C)=FVAR(1)
 Sof(C19I)=Sof(H19D)=Sof(H19E)=Sof(H19F)=Sof(C18)=Sof(H18D)=Sof(H18E)=
 Sof(H18F)=1-FVAR(2)
 Sof(H17)=Sof(C18I)=Sof(H18A)=Sof(H18B)=Sof(H18C)=Sof(C19)=Sof(H19A)=Sof(H19B)=
 Sof(H19C)=FVAR(2)
3.a Ternary CH refined with riding coordinates:
 C20(H20), C17(H17), C42(H42), C64(H64), C39(H39), C61(H61)
3.b Aromatic/amide H refined with riding coordinates:
 C10(H10), C32(H32), C30(H30), C54(H54), C46(H46), C12(H12), C2(H2), C29(H29),
 C14(H14), C24(H24), C26(H26), C13(H13), C25(H25), C52(H52), C57(H57), C3(H3),
 C4(H4), C37(H37), C58(H58), C8(H8), C51(H51), C35(H35), C59(H59), C47(H47),
 C7(H7), C36(H36), C48(H48), C72(H72), C68(H68), C69(H69), C70(H70), C71(H71)
3.c Idealised Me refined as rotating group:
 C21(H21A,H21B,H21C), C22(H22A,H22B,H22C), C65(H65A,H65B,H65C), C66(H66A,H66B,
 H66C), C40(H40A,H40B,H40C), C43(H43A,H43B,H43C), C62(H62A,H62B,H62C), C63(H63A,
 H63B,H63C), C41(H41A,H41B,H41C), C18I(H18A,H18B,H18C), C44(H44A,H44B,H44C),
 C19(H19A,H19B,H19C), C73(H73A,H73B,H73C), C44I(H44D,H44E,H44F), C43I(H43D,H43E,
 H43F), C19I(H19D,H19E,H19F), C18(H18D,H18E,H18F)
;
_olex2_submission_special_instructions 'No special instructions were received'

loop_
_space_group_symop_id
_space_group_symop_operation_xyz
1 'x, y, z'
2 '-x, -y, -z'

loop_
_atom_site_label
_atom_site_type_symbol
_atom_site_fract_x
_atom_site_fract_y
_atom_site_fract_z
_atom_site_U_iso_or_equiv
_atom_site_adp_type
_atom_site_occupancy
_atom_site_calc_flag
_atom_site_disorder_assembly
_atom_site_disorder_group
_atom_site_refinement_flags_posn
Na1 Na 0.99574(7) 0.82651(6) 0.48908(5) 0.0353(2) Uani 1 d . . .
Na2 Na 1.04055(7) 1.02672(6) 0.37975(6) 0.0416(2) Uani 1 d . . .
Na3 Na 0.81152(7) 0.88182(6) 0.39502(6) 0.0387(2) Uani 1 d . . .
O3 O 0.96080(13) 0.87361(10) 0.37085(9) 0.0379(3) Uani 1 d . . .
O1 O 1.11289(12) 0.96982(10) 0.61201(10) 0.0382(4) Uani 1 d . . .
N5 N 0.63693(14) 0.76134(12) 0.38668(11) 0.0317(4) Uani 1 d . . .
N3 N 0.99699(15) 0.93251(12) 0.23476(12) 0.0350(4) Uani 1 d . . .
N2 N 0.98704(15) 0.65828(12) 0.44122(12) 0.0353(4) Uani 1 d . . .
N1 N 1.12291(15) 0.80917(12) 0.59511(12) 0.0347(4) Uani 1 d . . .
C28 C 0.64994(17) 0.73039(14) 0.45541(13) 0.0311(4) Uani 1 d . . .
N4 N 1.09610(18) 1.09952(14) 0.13401(13) 0.0473(5) Uani 1 d . . .
C16 C 0.92503(17) 0.57955(14) 0.36189(14) 0.0343(5) Uani 1 d . . .
C6 C 1.18496(18) 0.88050(15) 0.67182(14) 0.0376(5) Uani 1 d . . .
C45 C 0.91211(18) 0.81179(14) 0.29267(14) 0.0350(5) Uani 1 d . . .
C11 C 0.81220(18) 0.52103(14) 0.34126(15) 0.0355(5) Uani 1 d . . .
C50 C 0.93016(18) 0.83903(14) 0.21958(14) 0.0363(5) Uani 1 d . . .
N6 N 0.43300(17) 0.73285(15) 0.19784(14) 0.0487(5) Uani 1 d . . .
C31 C 0.53580(18) 0.72409(15) 0.32767(15) 0.0378(5) Uani 1 d . . .
C9 C 1.1278(2) 0.73071(16) 0.58525(15) 0.0422(5) Uani 1 d . . .
C53 C 1.0110(2) 0.95979(16) 0.16847(15) 0.0411(5) Uani 1 d . . .
C10 C 1.0559(2) 0.65399(16) 0.50152(15) 0.0426(5) Uani 1 d . . .
H10 H 1.0611 0.5984 0.4920 0.051 Uiso 1 calc . . R
C32 C 0.52572(19) 0.76206(16) 0.25686(15) 0.0413(5) Uani 1 d . . .
H32 H 0.5905 0.8099 0.2551 0.050 Uiso 1 calc . . R
C30 C 0.44134(19) 0.65193(17) 0.33197(17) 0.0467(6) Uani 1 d . . .
H30 H 0.3706 0.6251 0.2874 0.056 Uiso 1 calc . . R
C27 C 0.55848(19) 0.66110(15) 0.46631(15) 0.0396(5) Uani 1 d . . .
C54 C 1.0841(2) 1.06376(17) 0.19151(16) 0.0435(5) Uani 1 d . . .
H54 H 1.1219 1.1031 0.2508 0.052 Uiso 1 calc . . R
C46 C 0.8385(2) 0.71733(17) 0.27397(17) 0.0515(6) Uani 1 d . . .
H46 H 0.8204 0.6974 0.3193 0.062 Uiso 1 calc . . R
C12 C 0.75184(19) 0.44550(15) 0.26329(16) 0.0421(5) Uani 1 d . . .
H12 H 0.6755 0.4042 0.2484 0.050 Uiso 1 calc . . R
C2 C 1.2326(2) 1.03462(16) 0.76105(15) 0.0447(6) Uani 1 d . . .
H2 H 1.2249 1.0890 0.7695 0.054 Uiso 1 calc . . R
C15 C 0.97575(19) 0.56698(17) 0.30392(16) 0.0441(5) Uani 1 d A . .
C20 C 0.7590(2) 0.54060(16) 0.40280(17) 0.0435(5) Uani 1 d . . .
H20 H 0.8004 0.6104 0.4333 0.052 Uiso 1 calc . . R
C29 C 0.4533(2) 0.62184(18) 0.40042(18) 0.0482(6) Uani 1 d . . .
H29 H 0.3904 0.5739 0.4042 0.058 Uiso 1 calc . . R
C14 C 0.9108(2) 0.49010(18) 0.22643(17) 0.0500(6) Uani 1 d . . .
H14 H 0.9429 0.4794 0.1864 0.060 Uiso 1 calc . . R
C24 C 0.7719(2) 0.73594(16) 0.58698(15) 0.0429(5) Uani 1 d . . .
H24 H 0.8437 0.7589 0.6284 0.051 Uiso 1 calc . . R
C26 C 0.5757(2) 0.63227(18) 0.53921(17) 0.0501(6) Uani 1 d . . .
H26 H 0.5147 0.5874 0.5476 0.060 Uiso 1 calc . . R
C21 C 0.6390(2) 0.5122(2) 0.3567(2) 0.0623(8) Uani 1 d . . .
H21A H 0.6332 0.5407 0.3115 0.094 Uiso 1 calc . . GR
H21B H 0.6123 0.5342 0.3986 0.094 Uiso 1 calc . . GR
H21C H 0.5942 0.4434 0.3301 0.094 Uiso 1 calc . . GR
C13 C 0.8007(2) 0.42948(17) 0.20728(17) 0.0489(6) Uani 1 d . . .
H13 H 0.7583 0.3764 0.1552 0.059 Uiso 1 calc . . R
C49 C 0.8780(2) 0.77061(17) 0.13513(16) 0.0536(7) Uani 1 d . . .
C38 C 0.4516(2) 0.73344(17) 0.05906(17) 0.0497(6) Uani 1 d B . .
C25 C 0.6805(2) 0.66943(18) 0.59739(17) 0.0517(6) Uani 1 d . . .
H25 H 0.6919 0.6498 0.6462 0.062 Uiso 1 calc . . R
C56 C 1.2764(2) 1.22933(18) 0.16541(17) 0.0523(6) Uani 1 d . . .
C5 C 1.2564(2) 0.87505(18) 0.74353(17) 0.0540(7) Uani 1 d . . .
C55 C 1.1680(2) 1.19842(16) 0.15838(15) 0.0463(6) Uani 1 d . . .
C52 C 0.9632(3) 0.89762(19) 0.08349(17) 0.0573(7) Uani 1 d . . .
H52 H 0.9757 0.9202 0.0378 0.069 Uiso 1 calc . . R
C57 C 1.3408(3) 1.3238(2) 0.17689(18) 0.0609(7) Uani 1 d . . .
H57 H 1.4146 1.3469 0.1805 0.073 Uiso 1 calc . . R
C3 C 1.3015(3) 1.02744(19) 0.83120(17) 0.0607(8) Uani 1 d . . .
H3 H 1.3396 1.0772 0.8856 0.073 Uiso 1 calc . . R
C17 C 1.0953(2) 0.6377(2) 0.3218(2) 0.0595(7) Uani 1 d . . .
H17 H 1.1297 0.6829 0.3824 0.071 Uiso 0.54(2) calc A 1 R
C4 C 1.3152(3) 0.9504(2) 0.82308(19) 0.0732(10) Uani 1 d . . .
H4 H 1.3640 0.9478 0.8709 0.088 Uiso 1 calc . . R
C33 C 0.4282(2) 0.76910(18) 0.12826(17) 0.0504(6) Uani 1 d . . .
C37 C 0.4418(3) 0.76737(19) -0.00931(18) 0.0612(8) Uani 1 d . . .
H37 H 0.4580 0.7449 -0.0566 0.073 Uiso 1 calc . . R
C58 C 1.3002(3) 1.3845(2) 0.18311(19) 0.0651(8) Uani 1 d . . .
H58 H 1.3450 1.4484 0.1892 0.078 Uiso 1 calc . . R
C8 C 1.1975(3) 0.7194(2) 0.65142(18) 0.0613(8) Uani 1 d . . .
H8 H 1.2010 0.6630 0.6419 0.074 Uiso 1 calc . . R
C60 C 1.1264(2) 1.25931(18) 0.16891(19) 0.0571(7) Uani 1 d . . .
C51 C 0.8982(3) 0.8040(2) 0.06719(17) 0.0669(9) Uani 1 d . . .
H51 H 0.8662 0.7606 0.0098 0.080 Uiso 1 calc . . R
C42 C 0.4835(3) 0.6572(2) 0.05743(19) 0.0573(7) Uani 1 d . . .
H42 H 0.5429 0.6789 0.1153 0.069 Uiso 0.674(6) calc B 1 R
C35 C 0.3833(3) 0.8659(2) 0.0573(2) 0.0800(11) Uani 1 d . . .
H35 H 0.3599 0.9109 0.0556 0.096 Uiso 1 calc . . R
C64 C 1.3202(2) 1.1612(2) 0.1593(2) 0.0647(8) Uani 1 d . . .
H64 H 1.2839 1.1148 0.1864 0.078 Uiso 1 calc . . R
C22 C 0.7701(3) 0.4958(2) 0.4725(2) 0.0658(8) Uani 1 d . . .
H22A H 0.7417 0.5154 0.5142 0.099 Uiso 1 calc . . GR
H22B H 0.8481 0.5162 0.5026 0.099 Uiso 1 calc . . GR
H22C H 0.7277 0.4270 0.4454 0.099 Uiso 1 calc . . GR
C34 C 0.3911(3) 0.8343(2) 0.12776(19) 0.0638(8) Uani 1 d . . .
C59 C 1.1953(3) 1.3529(2) 0.18047(19) 0.0645(8) Uani 1 d . . .
H59 H 1.1689 1.3960 0.1867 0.077 Uiso 1 calc . . R
C47 C 0.7898(3) 0.65039(18) 0.1910(2) 0.0779(11) Uani 1 d . . .
H47 H 0.7426 0.5860 0.1820 0.094 Uiso 1 calc . . R
C7 C 1.2599(3) 0.7905(2) 0.72935(19) 0.0702(9) Uani 1 d . . .
H7 H 1.3065 0.7833 0.7748 0.084 Uiso 1 calc . . R
C36 C 0.4086(3) 0.8336(2) -0.0093(2) 0.0781(11) Uani 1 d . . .
H36 H 0.4034 0.8569 -0.0561 0.094 Uiso 1 calc . . R
C48 C 0.8087(3) 0.67551(19) 0.12276(19) 0.0837(12) Uani 1 d . . .
H48 H 0.7752 0.6289 0.0669 0.100 Uiso 1 calc . . R
C39 C 0.3660(3) 0.8716(3) 0.2036(2) 0.0760(10) Uani 1 d . . .
H39 H 0.3517 0.8257 0.2353 0.091 Uiso 1 calc . . R
C61 C 1.0111(3) 1.2246(2) 0.1697(3) 0.0893(12) Uani 1 d . . .
H61 H 1.0000 1.1774 0.2001 0.107 Uiso 1 calc . . R
C65 C 1.4446(3) 1.2087(3) 0.2090(3) 0.0891(11) Uani 1 d . . .
H65A H 1.4631 1.2402 0.2703 0.134 Uiso 1 calc . . GR
H65B H 1.4833 1.2554 0.1847 0.134 Uiso 1 calc . . GR
H65C H 1.4672 1.1610 0.2040 0.134 Uiso 1 calc . . GR
C66 C 1.2867(3) 1.1055(2) 0.0653(3) 0.0832(10) Uani 1 d . . .
H66A H 1.2060 1.0680 0.0374 0.125 Uiso 1 calc . . GR
H66B H 1.3174 1.0634 0.0629 0.125 Uiso 1 calc . . GR
H66C H 1.3150 1.1491 0.0350 0.125 Uiso 1 calc . . GR
C40 C 0.4673(4) 0.9657(3) 0.2658(2) 0.0989(13) Uani 1 d . . .
H40A H 0.5303 0.9563 0.2871 0.148 Uiso 1 calc . . GR
H40B H 0.4518 0.9898 0.3150 0.148 Uiso 1 calc . . GR
H40C H 0.4848 1.0112 0.2354 0.148 Uiso 1 calc . . GR
C43 C 0.3922(5) 0.5684(3) 0.0490(4) 0.0783(17) Uani 0.674(6) d B 1 .
H43A H 0.3613 0.5797 0.0920 0.117 Uiso 0.674(6) calc B 1 GR
H43B H 0.4189 0.5248 0.0588 0.117 Uiso 0.674(6) calc B 1 GR
H43C H 0.3349 0.5408 -0.0094 0.117 Uiso 0.674(6) calc B 1 GR
C62 C 0.9986(5) 1.3009(3) 0.2223(4) 0.138(2) Uani 1 d . . .
H62A H 0.9310 1.2716 0.2335 0.207 Uiso 1 calc . . GR
H62B H 0.9944 1.3426 0.1898 0.207 Uiso 1 calc . . GR
H62C H 1.0624 1.3376 0.2776 0.207 Uiso 1 calc . . GR
C63 C 0.9252(4) 1.1718(4) 0.0804(4) 0.1304(19) Uani 1 d . . .
H63A H 0.9375 1.1232 0.0508 0.196 Uiso 1 calc . . GR
H63B H 0.9295 1.2155 0.0484 0.196 Uiso 1 calc . . GR
H63C H 0.8521 1.1420 0.0833 0.196 Uiso 1 calc . . GR
C41 C 0.2645(4) 0.8829(4) 0.1752(3) 0.1087(15) Uani 1 d . . .
H41A H 0.2791 0.9318 0.1485 0.163 Uiso 1 calc . . GR
H41B H 0.2481 0.9010 0.2259 0.163 Uiso 1 calc . . GR
H41C H 0.2011 0.8229 0.1331 0.163 Uiso 1 calc . . GR
C18I C 1.0963(8) 0.6944(12) 0.2583(13) 0.116(5) Uani 0.54(2) d A 1 .
H18A H 1.0734 0.6531 0.1994 0.174 Uiso 0.54(2) calc A 1 GR
H18B H 1.1710 0.7477 0.2764 0.174 Uiso 0.54(2) calc A 1 GR
H18C H 1.0451 0.7180 0.2592 0.174 Uiso 0.54(2) calc A 1 GR
C44 C 0.5327(6) 0.6441(4) -0.0108(4) 0.0850(19) Uani 0.674(6) d B 1 .
H44A H 0.5617 0.6016 -0.0026 0.127 Uiso 0.674(6) calc B 1 GR
H44B H 0.5926 0.7054 -0.0041 0.127 Uiso 0.674(6) calc B 1 GR
H44C H 0.4751 0.6168 -0.0690 0.127 Uiso 0.674(6) calc B 1 GR
C19 C 1.1570(9) 0.5849(9) 0.3151(12) 0.109(4) Uani 0.54(2) d A 1 .
H19A H 1.1519 0.5504 0.3559 0.163 Uiso 0.54(2) calc A 1 GR
H19B H 1.2347 0.6297 0.3291 0.163 Uiso 0.54(2) calc A 1 GR
H19C H 1.1244 0.5402 0.2559 0.163 Uiso 0.54(2) calc A 1 GR
C67 C 0.5288(3) 0.8715(3) 0.5316(3) 0.0765(10) Uani 1 d . . .
C72 C 0.5441(4) 0.9148(3) 0.4728(3) 0.0919(12) Uani 1 d . . .
H72 H 0.4820 0.8987 0.4234 0.110 Uiso 1 calc . . R
C68 C 0.6196(4) 0.8946(3) 0.6002(3) 0.0901(12) Uani 1 d . . .
H68 H 0.6104 0.8626 0.6408 0.108 Uiso 1 calc . . R
C69 C 0.7214(3) 0.9601(3) 0.6132(3) 0.0885(12) Uani 1 d . . .
H69 H 0.7823 0.9750 0.6631 0.106 Uiso 1 calc . . R
C70 C 0.7384(3) 1.0064(3) 0.5544(4) 0.0971(14) Uani 1 d . . .
H70 H 0.8105 1.0535 0.5637 0.117 Uiso 1 calc . . R
C71 C 0.6498(5) 0.9833(4) 0.4828(3) 0.1067(14) Uani 1 d . . .
H71 H 0.6595 1.0128 0.4406 0.128 Uiso 1 calc . . R
C73 C 0.4159(4) 0.8011(3) 0.5228(4) 0.139(2) Uani 1 d . . .
H73A H 0.4132 0.7414 0.5228 0.209 Uiso 1 calc . . GR
H73B H 0.3610 0.7907 0.4684 0.209 Uiso 1 calc . . GR
H73C H 0.3999 0.8251 0.5717 0.209 Uiso 1 calc . . GR
C44I C 0.5977(8) 0.6920(7) 0.0895(7) 0.078(4) Uani 0.326(6) d B 2 .
H44D H 0.6308 0.7304 0.0568 0.117 Uiso 0.326(6) calc B 2 GR
H44E H 0.6115 0.6390 0.0831 0.117 Uiso 0.326(6) calc B 2 GR
H44F H 0.6305 0.7308 0.1509 0.117 Uiso 0.326(6) calc B 2 GR
C43I C 0.4218(8) 0.5801(6) -0.0368(6) 0.063(3) Uani 0.326(6) d B 2 .
H43D H 0.4358 0.5278 -0.0355 0.095 Uiso 0.326(6) calc B 2 GR
H43E H 0.4493 0.6085 -0.0772 0.095 Uiso 0.326(6) calc B 2 GR
H43F H 0.3423 0.5565 -0.0557 0.095 Uiso 0.326(6) calc B 2 GR
C19I C 1.1520(11) 0.6018(9) 0.2716(13) 0.089(5) Uani 0.46(2) d A 2 .
H19D H 1.1496 0.5458 0.2835 0.133 Uiso 0.46(2) calc A 2 GR
H19E H 1.2291 0.6512 0.2901 0.133 Uiso 0.46(2) calc A 2 GR
H19F H 1.1136 0.5854 0.2093 0.133 Uiso 0.46(2) calc A 2 GR
C18 C 1.1065(8) 0.7259(6) 0.3108(10) 0.067(3) Uani 0.46(2) d A 2 .
H18D H 1.0616 0.7130 0.2509 0.100 Uiso 0.46(2) calc A 2 GR
H18E H 1.1841 0.7700 0.3236 0.100 Uiso 0.46(2) calc A 2 GR
H18F H 1.0814 0.7538 0.3506 0.100 Uiso 0.46(2) calc A 2 GR
C1 C 1.17492(17) 0.96439(14) 0.67937(14) 0.0353(5) Uani 1 d . . .
O2 O 0.84612(12) 0.83403(10) 0.50937(9) 0.0343(3) Uani 1 d . . .
C23 C 0.76127(17) 0.76981(14) 0.51787(13) 0.0327(4) Uani 1 d . . .

loop_
_atom_site_aniso_label
_atom_site_aniso_U_11
_atom_site_aniso_U_22
_atom_site_aniso_U_33
_atom_site_aniso_U_23
_atom_site_aniso_U_13
_atom_site_aniso_U_12
Na1 0.0382(5) 0.0322(4) 0.0332(4) 0.0120(3) 0.0076(4) 0.0190(4)
Na2 0.0413(5) 0.0301(4) 0.0379(5) 0.0031(4) 0.0107(4) 0.0111(4)
Na3 0.0336(4) 0.0330(4) 0.0440(5) 0.0190(4) 0.0090(4) 0.0132(4)
O3 0.0483(9) 0.0335(8) 0.0290(7) 0.0104(6) 0.0123(7) 0.0197(7)
O1 0.0365(8) 0.0270(7) 0.0414(8) 0.0124(6) 0.0039(7) 0.0140(6)
N5 0.0309(9) 0.0275(8) 0.0337(9) 0.0079(7) 0.0104(7) 0.0144(7)
N3 0.0372(10) 0.0301(9) 0.0343(9) 0.0133(7) 0.0129(8) 0.0136(8)
N2 0.0352(9) 0.0316(9) 0.0371(10) 0.0098(8) 0.0126(8) 0.0167(8)
N1 0.0350(9) 0.0292(9) 0.0370(10) 0.0113(7) 0.0085(8) 0.0165(8)
C28 0.0344(11) 0.0265(9) 0.0327(10) 0.0085(8) 0.0155(9) 0.0149(8)
N4 0.0525(12) 0.0401(11) 0.0401(11) 0.0145(9) 0.0179(10) 0.0153(10)
C16 0.0354(11) 0.0280(10) 0.0381(11) 0.0088(9) 0.0110(9) 0.0177(9)
C6 0.0384(12) 0.0328(11) 0.0351(11) 0.0119(9) 0.0069(9) 0.0165(9)
C45 0.0398(12) 0.0295(10) 0.0330(11) 0.0126(9) 0.0101(9) 0.0165(9)
C11 0.0378(11) 0.0276(10) 0.0441(12) 0.0138(9) 0.0161(10) 0.0180(9)
C50 0.0411(12) 0.0268(10) 0.0318(11) 0.0100(8) 0.0082(9) 0.0129(9)
N6 0.0441(11) 0.0467(11) 0.0451(12) 0.0108(9) 0.0028(9) 0.0244(10)
C31 0.0312(11) 0.0346(11) 0.0436(12) 0.0101(9) 0.0106(9) 0.0166(9)
C9 0.0489(13) 0.0386(12) 0.0414(12) 0.0131(10) 0.0104(10) 0.0281(11)
C53 0.0479(13) 0.0400(12) 0.0359(12) 0.0194(10) 0.0180(10) 0.0188(11)
C10 0.0488(13) 0.0344(11) 0.0443(13) 0.0100(10) 0.0114(11) 0.0259(11)
C32 0.0363(12) 0.0389(12) 0.0422(13) 0.0116(10) 0.0073(10) 0.0188(10)
C30 0.0304(11) 0.0458(13) 0.0538(15) 0.0112(11) 0.0130(11) 0.0149(10)
C27 0.0400(12) 0.0339(11) 0.0443(13) 0.0127(10) 0.0219(10) 0.0151(10)
C54 0.0491(14) 0.0474(13) 0.0367(12) 0.0211(11) 0.0211(11) 0.0209(11)
C46 0.0603(16) 0.0345(12) 0.0448(14) 0.0211(11) 0.0123(12) 0.0128(11)
C12 0.0364(12) 0.0279(10) 0.0509(14) 0.0110(10) 0.0100(10) 0.0120(9)
C2 0.0492(14) 0.0303(11) 0.0415(13) 0.0070(10) 0.0085(11) 0.0164(10)
C15 0.0376(12) 0.0436(13) 0.0469(13) 0.0071(11) 0.0155(10) 0.0207(11)
C20 0.0478(13) 0.0339(11) 0.0570(15) 0.0186(11) 0.0293(12) 0.0210(10)
C29 0.0353(12) 0.0462(13) 0.0589(16) 0.0189(12) 0.0246(11) 0.0130(11)
C14 0.0476(14) 0.0508(14) 0.0465(14) 0.0044(11) 0.0188(12) 0.0250(12)
C24 0.0522(14) 0.0398(12) 0.0310(11) 0.0116(10) 0.0113(10) 0.0213(11)
C26 0.0562(16) 0.0466(14) 0.0515(15) 0.0225(12) 0.0320(13) 0.0205(12)
C21 0.0475(15) 0.0490(15) 0.091(2) 0.0180(15) 0.0343(15) 0.0231(13)
C13 0.0502(14) 0.0386(12) 0.0447(14) 0.0019(11) 0.0105(11) 0.0207(11)
C49 0.0733(18) 0.0334(12) 0.0315(12) 0.0084(10) 0.0080(12) 0.0161(12)
C38 0.0499(14) 0.0377(12) 0.0438(14) 0.0064(11) 0.0000(11) 0.0207(11)
C25 0.0719(18) 0.0474(14) 0.0394(13) 0.0224(11) 0.0277(13) 0.0264(14)
C56 0.0518(15) 0.0436(13) 0.0426(14) 0.0111(11) 0.0131(12) 0.0126(12)
C5 0.0620(17) 0.0451(14) 0.0425(14) 0.0117(11) -0.0011(12) 0.0301(13)
C55 0.0521(14) 0.0330(11) 0.0360(12) 0.0090(10) 0.0127(11) 0.0101(11)
C52 0.080(2) 0.0491(15) 0.0358(13) 0.0209(12) 0.0225(13) 0.0240(14)
C57 0.0619(18) 0.0488(15) 0.0516(16) 0.0158(13) 0.0245(14) 0.0100(14)
C3 0.0739(19) 0.0409(13) 0.0381(14) 0.0035(11) -0.0048(13) 0.0237(14)
C17 0.0375(13) 0.0607(17) 0.0653(18) 0.0023(14) 0.0235(13) 0.0180(13)
C4 0.092(2) 0.0563(17) 0.0426(15) 0.0092(13) -0.0129(15) 0.0389(17)
C33 0.0496(14) 0.0431(13) 0.0440(14) 0.0088(11) -0.0013(11) 0.0248(12)
C37 0.075(2) 0.0489(15) 0.0401(14) 0.0086(12) 0.0042(13) 0.0284(15)
C58 0.088(2) 0.0389(14) 0.0505(16) 0.0171(12) 0.0262(16) 0.0165(15)
C8 0.080(2) 0.0518(15) 0.0495(15) 0.0109(12) 0.0011(14) 0.0468(16)
C60 0.0614(17) 0.0398(13) 0.0558(16) 0.0110(12) 0.0163(14) 0.0193(13)
C51 0.100(2) 0.0484(15) 0.0274(12) 0.0074(11) 0.0127(14) 0.0255(16)
C42 0.0644(18) 0.0515(15) 0.0592(17) 0.0177(13) 0.0180(14) 0.0357(14)
C35 0.123(3) 0.068(2) 0.0515(18) 0.0144(15) 0.0046(18) 0.069(2)
C64 0.0530(17) 0.0531(16) 0.080(2) 0.0257(16) 0.0234(15) 0.0200(14)
C22 0.088(2) 0.0638(18) 0.075(2) 0.0390(16) 0.0547(19) 0.0429(17)
C34 0.078(2) 0.0576(17) 0.0489(15) 0.0084(13) 0.0017(14) 0.0456(16)
C59 0.085(2) 0.0414(14) 0.0563(17) 0.0128(13) 0.0231(16) 0.0271(15)
C47 0.101(3) 0.0257(12) 0.0537(17) 0.0134(12) 0.0043(17) 0.0026(14)
C7 0.089(2) 0.0599(17) 0.0481(16) 0.0115(13) -0.0100(15) 0.0501(17)
C36 0.117(3) 0.0631(19) 0.0441(16) 0.0158(14) 0.0021(17) 0.054(2)
C48 0.128(3) 0.0301(13) 0.0351(14) 0.0016(11) 0.0045(17) 0.0105(16)
C39 0.100(3) 0.079(2) 0.0619(19) 0.0180(17) 0.0170(18) 0.066(2)
C61 0.070(2) 0.0530(18) 0.128(3) 0.010(2) 0.027(2) 0.0317(17)
C65 0.059(2) 0.086(3) 0.109(3) 0.039(2) 0.021(2) 0.0296(19)
C66 0.077(2) 0.064(2) 0.100(3) 0.0122(19) 0.034(2) 0.0346(19)
C40 0.125(4) 0.094(3) 0.067(2) -0.002(2) 0.020(2) 0.068(3)
C43 0.097(4) 0.045(2) 0.104(4) 0.026(3) 0.047(3) 0.040(3)
C62 0.118(4) 0.096(3) 0.207(6) 0.021(4) 0.084(4) 0.061(3)
C63 0.082(3) 0.132(4) 0.146(5) 0.024(4) 0.019(3) 0.052(3)
C41 0.126(4) 0.134(4) 0.098(3) 0.030(3) 0.031(3) 0.102(3)
C18I 0.067(5) 0.124(10) 0.147(12) 0.077(10) 0.056(7) 0.019(6)
C44 0.109(5) 0.090(4) 0.096(4) 0.044(3) 0.054(4) 0.070(4)
C19 0.042(4) 0.131(8) 0.158(13) 0.052(8) 0.045(6) 0.043(5)
C67 0.076(2) 0.070(2) 0.079(2) 0.0033(18) 0.032(2) 0.0406(19)
C72 0.077(3) 0.107(3) 0.079(3) 0.015(2) 0.014(2) 0.052(3)
C68 0.109(3) 0.117(3) 0.077(2) 0.028(2) 0.043(2) 0.082(3)
C69 0.070(2) 0.117(3) 0.072(2) 0.001(2) 0.0153(19) 0.061(3)
C70 0.062(2) 0.076(2) 0.132(4) 0.006(3) 0.035(3) 0.031(2)
C71 0.127(4) 0.107(3) 0.115(4) 0.053(3) 0.057(3) 0.072(3)
C73 0.103(4) 0.099(3) 0.176(5) -0.011(3) 0.075(4) 0.028(3)
C44I 0.056(6) 0.060(6) 0.085(8) -0.006(5) -0.004(5) 0.032(5)
C43I 0.060(6) 0.041(4) 0.069(6) 0.003(4) 0.005(5) 0.027(4)
C19I 0.063(6) 0.072(6) 0.135(12) 0.009(6) 0.060(7) 0.035(5)
C18 0.048(4) 0.060(5) 0.087(8) 0.020(5) 0.042(5) 0.014(3)
C1 0.0326(11) 0.0273(10) 0.0390(12) 0.0118(9) 0.0090(9) 0.0118(9)
O2 0.0313(7) 0.0279(7) 0.0330(8) 0.0085(6) 0.0072(6) 0.0099(6)
C23 0.0368(11) 0.0258(9) 0.0298(10) 0.0048(8) 0.0106(9) 0.0142(9)

loop_
_atom_type_symbol
_atom_type_description
_atom_type_scat_dispersion_real
_atom_type_scat_dispersion_imag
_atom_type_scat_source
C C 0.0033 0.0016 'International Tables Vol C Tables 4.2.6.8 and 6.1.1.4'
H H 0.0000 0.0000 'International Tables Vol C Tables 4.2.6.8 and 6.1.1.4'
N N 0.0061 0.0033 'International Tables Vol C Tables 4.2.6.8 and 6.1.1.4'
Na Na 0.0362 0.0249 'International Tables Vol C Tables 4.2.6.8 and 6.1.1.4'
O O 0.0106 0.0060 'International Tables Vol C Tables 4.2.6.8 and 6.1.1.4'

loop_
_geom_angle_atom_site_label_1
_geom_angle_atom_site_label_2
_geom_angle_atom_site_label_3
_geom_angle
_geom_angle_site_symmetry_1
_geom_angle_site_symmetry_3
Na2 Na1 Na2 78.73(3) 2_776 .
Na2 Na1 Na3 50.62(3) 2_776 2_776
Na2 Na1 Na3 50.79(3) . 2_776
Na2 Na1 Na3 64.05(4) 2_776 .
Na3 Na1 Na2 52.10(3) . .
Na3 Na1 Na3 81.71(5) . 2_776
O3 Na1 Na2 28.17(5) . .
O3 Na1 Na2 97.28(5) . 2_776
O3 Na1 Na3 45.41(5) . .
O3 Na1 Na3 78.95(6) . 2_776
O3 Na1 O1 105.41(7) . .
O3 Na1 N2 110.50(7) . .
O3 Na1 N1 147.78(7) . .
O3 Na1 O2 88.21(6) . .
O1 Na1 Na2 43.90(5) . 2_776
O1 Na1 Na2 77.34(5) . .
O1 Na1 Na3 97.89(6) . .
O1 Na1 Na3 26.67(4) . 2_776
O1 Na1 N2 134.51(6) . .
N2 Na1 Na2 132.70(5) . .
N2 Na1 Na2 148.24(5) . 2_776
N2 Na1 Na3 148.08(5) . 2_776
N2 Na1 Na3 127.21(6) . .
N1 Na1 Na2 131.38(6) . .
N1 Na1 Na2 98.72(6) . 2_776
N1 Na1 Na3 89.97(6) . 2_776
N1 Na1 Na3 162.40(6) . .
N1 Na1 O1 69.15(7) . .
N1 Na1 N2 65.54(7) . .
O2 Na1 Na2 89.08(5) . .
O2 Na1 Na2 43.26(5) . 2_776
O2 Na1 Na3 42.81(4) . .
O2 Na1 Na3 89.47(5) . 2_776
O2 Na1 O1 87.09(7) . .
O2 Na1 N2 120.42(7) . .
O2 Na1 N1 122.17(7) . .
Na1 Na2 Na1 101.27(3) 2_776 .
Na1 Na2 Na3 58.13(3) 2_776 2_776
Na3 Na2 Na1 66.66(4) 2_776 .
Na3 Na2 Na1 78.31(5) . 2_776
Na3 Na2 Na1 52.83(3) . .
Na3 Na2 Na3 93.02(5) . 2_776
O3 Na2 Na1 28.73(4) . .
O3 Na2 Na1 118.42(6) . 2_776
O3 Na2 Na3 45.99(5) . .
O3 Na2 Na3 95.37(7) . 2_776
O3 Na2 O1 89.70(7) . 2_776
O3 Na2 N3 72.34(7) . .
O3 Na2 C45 22.58(5) . .
O3 Na2 C1 97.00(7) . 2_776
O3 Na2 O2 134.22(7) . 2_776
O3 Na2 C23 146.67(7) . 2_776
O1 Na2 Na1 92.99(5) 2_776 .
O1 Na2 Na1 46.66(5) 2_776 2_776
O1 Na2 Na3 44.03(4) 2_776 .
O1 Na2 Na3 94.94(6) 2_776 2_776
O1 Na2 N3 109.52(8) 2_776 .
O1 Na2 C45 92.57(7) 2_776 .
O1 Na2 C1 22.10(6) 2_776 2_776
O1 Na2 C23 106.35(7) 2_776 2_776
N3 Na2 Na1 149.69(6) . 2_776
N3 Na2 Na1 98.08(6) . .
N3 Na2 Na3 152.15(6) . 2_776
N3 Na2 Na3 95.48(7) . .
N3 Na2 C45 50.48(7) . .
N3 Na2 C1 91.86(8) . 2_776
N3 Na2 C23 125.70(8) . 2_776
C45 Na2 Na1 50.89(5) . .
C45 Na2 Na1 132.99(6) . 2_776
C45 Na2 Na3 54.70(6) . .
C45 Na2 Na3 117.37(6) . 2_776
C45 Na2 C1 91.36(7) . 2_776
C45 Na2 C23 159.78(7) . 2_776
C1 Na2 Na1 59.80(6) 2_776 2_776
C1 Na2 Na1 109.18(6) 2_776 .
C1 Na2 Na3 56.48(5) 2_776 .
C1 Na2 Na3 114.79(6) 2_776 2_776
C1 Na2 C23 108.85(7) 2_776 2_776
O2 Na2 Na1 44.95(5) 2_776 2_776
O2 Na2 Na1 105.57(5) 2_776 .
O2 Na2 Na3 38.95(5) 2_776 2_776
O2 Na2 Na3 116.62(6) 2_776 .
O2 Na2 O1 91.53(7) 2_776 2_776
O2 Na2 N3 147.41(7) 2_776 .
O2 Na2 C45 156.29(7) 2_776 .
O2 Na2 C1 100.96(7) 2_776 2_776
O2 Na2 C23 21.72(6) 2_776 2_776
C23 Na2 Na1 119.37(5) 2_776 .
C23 Na2 Na1 62.21(5) 2_776 2_776
C23 Na2 Na3 55.07(6) 2_776 2_776
C23 Na2 Na3 138.03(6) 2_776 .
Na1 Na3 Na1 98.29(5) . 2_776
Na1 Na3 Na2 57.82(3) . 2_776
Na2 Na3 Na1 51.07(3) . 2_776
Na2 Na3 Na1 62.55(5) 2_776 2_776
Na2 Na3 Na1 75.07(4) . .
Na2 Na3 Na2 86.98(5) . 2_776
O3 Na3 Na1 90.88(5) . 2_776
O3 Na3 Na1 44.08(4) . .
O3 Na3 Na2 90.94(5) . 2_776
O3 Na3 Na2 43.63(4) . .
O3 Na3 N5 131.64(7) . .
O3 Na3 C45 25.91(6) . .
O3 Na3 C1 97.00(7) . 2_776
O3 Na3 C23 104.66(6) . .
O1 Na3 Na1 28.20(4) 2_776 2_776
O1 Na3 Na1 114.04(6) 2_776 .
O1 Na3 Na2 44.23(5) 2_776 .
O1 Na3 Na2 90.61(7) 2_776 2_776
O1 Na3 O3 87.56(7) 2_776 .
O1 Na3 N5 138.62(7) 2_776 .
O1 Na3 C45 96.53(7) 2_776 .
O1 Na3 C1 23.55(6) 2_776 2_776
O1 Na3 C23 143.71(7) 2_776 .
N5 Na3 Na1 105.26(6) . .
N5 Na3 Na1 135.82(6) . 2_776
N5 Na3 Na2 99.90(7) . 2_776
N5 Na3 Na2 172.11(6) . .
N5 Na3 C45 114.20(7) . .
N5 Na3 C1 121.08(7) . 2_776
N5 Na3 C23 50.30(7) . .
C45 Na3 Na1 109.90(6) . 2_776
C45 Na3 Na1 60.56(5) . .
C45 Na3 Na2 115.02(6) . 2_776
C45 Na3 Na2 58.84(5) . .
C45 Na3 C1 95.75(7) . 2_776
C45 Na3 C23 109.38(6) . .
C1 Na3 Na1 49.86(5) 2_776 2_776
C1 Na3 Na1 133.60(6) 2_776 .
C1 Na3 Na2 58.74(5) 2_776 .
C1 Na3 Na2 111.89(6) 2_776 2_776
C1 Na3 C23 154.78(7) 2_776 .
O2 Na3 Na1 101.69(6) . 2_776
O2 Na3 Na1 44.73(5) . .
O2 Na3 Na2 111.60(6) . .
O2 Na3 Na2 39.17(4) . 2_776
O2 Na3 O3 88.81(6) . .
O2 Na3 O1 129.56(7) . 2_776
O2 Na3 N5 72.47(7) . .
O2 Na3 C45 101.50(6) . .
O2 Na3 C1 150.81(7) . 2_776
O2 Na3 C23 22.18(6) . .
C23 Na3 Na1 116.14(5) . 2_776
C23 Na3 Na1 62.34(5) . .
C23 Na3 Na2 133.64(6) . .
C23 Na3 Na2 55.81(5) . 2_776
Na1 O3 Na3 90.51(7) . .
Na2 O3 Na1 123.11(8) . .
Na2 O3 Na3 90.38(7) . .
C45 O3 Na1 119.74(13) . .
C45 O3 Na2 115.62(13) . .
C45 O3 Na3 101.84(14) . .
Na2 O1 Na1 89.44(7) 2_776 .
Na3 O1 Na1 125.13(8) 2_776 .
Na3 O1 Na2 91.74(7) 2_776 2_776
C1 O1 Na1 116.03(13) . .
C1 O1 Na2 116.54(14) . 2_776
C1 O1 Na3 112.08(13) . 2_776
C28 N5 Na3 111.43(13) . .
C31 N5 Na3 130.01(15) . .
C31 N5 C28 118.56(19) . .
C50 N3 Na2 110.69(14) . .
C53 N3 Na2 129.10(15) . .
C53 N3 C50 118.83(19) . .
C16 N2 Na1 132.16(13) . .
C10 N2 Na1 110.62(15) . .
C10 N2 C16 117.13(18) . .
C6 N1 Na1 117.03(14) . .
C9 N1 Na1 123.36(15) . .
C9 N1 C6 119.29(19) . .
N5 C28 C27 122.0(2) . .
N5 C28 C23 117.81(18) . .
C27 C28 C23 120.2(2) . .
C54 N4 C55 119.5(2) . .
C11 C16 N2 118.07(19) . .
C11 C16 C15 121.8(2) . .
C15 C16 N2 119.9(2) . .
N1 C6 C5 122.5(2) . .
N1 C6 C1 116.89(18) . .
C5 C6 C1 120.6(2) . .
Na3 C45 Na2 66.45(6) . .
O3 C45 Na2 41.80(10) . .
O3 C45 Na3 52.25(11) . .
O3 C45 C50 121.38(19) . .
O3 C45 C46 122.5(2) . .
C50 C45 Na2 80.53(12) . .
C50 C45 Na3 123.32(14) . .
C46 C45 Na2 160.49(18) . .
C46 C45 Na3 94.79(17) . .
C46 C45 C50 116.1(2) . .
C16 C11 C20 120.3(2) . .
C12 C11 C16 117.8(2) . .
C12 C11 C20 121.9(2) . .
N3 C50 C45 117.64(19) . .
N3 C50 C49 121.7(2) . .
C49 C50 C45 120.7(2) . .
C32 N6 C33 119.6(2) . .
N5 C31 C32 116.5(2) . .
N5 C31 C30 122.7(2) . .
C30 C31 C32 120.8(2) . .
N1 C9 C10 117.2(2) . .
N1 C9 C8 122.4(2) . .
C8 C9 C10 120.5(2) . .
N3 C53 C54 114.8(2) . .
N3 C53 C52 123.4(2) . .
C52 C53 C54 121.8(2) . .
N2 C10 C9 123.2(2) . .
N2 C10 H10 118.4 . .
C9 C10 H10 118.4 . .
N6 C32 C31 121.8(2) . .
N6 C32 H32 119.1 . .
C31 C32 H32 119.1 . .
C31 C30 H30 120.5 . .
C29 C30 C31 119.1(2) . .
C29 C30 H30 120.5 . .
C29 C27 C28 117.1(2) . .
C29 C27 C26 122.8(2) . .
C26 C27 C28 120.1(2) . .
N4 C54 C53 121.0(2) . .
N4 C54 H54 119.5 . .
C53 C54 H54 119.5 . .
C45 C46 H46 118.7 . .
C45 C46 C47 122.5(2) . .
C47 C46 H46 118.7 . .
C11 C12 H12 119.4 . .
C13 C12 C11 121.3(2) . .
C13 C12 H12 119.4 . .
C3 C2 H2 119.0 . .
C1 C2 H2 119.0 . .
C1 C2 C3 122.1(2) . .
C16 C15 C17 121.7(2) . .
C14 C15 C16 117.6(2) . .
C14 C15 C17 120.6(2) . .
C11 C20 H20 106.8 . .
C11 C20 C21 113.3(2) . .
C11 C20 C22 112.1(2) . .
C21 C20 H20 106.8 . .
C21 C20 C22 110.6(2) . .
C22 C20 H20 106.8 . .
C30 C29 C27 120.5(2) . .
C30 C29 H29 119.8 . .
C27 C29 H29 119.8 . .
C15 C14 H14 119.5 . .
C13 C14 C15 120.9(2) . .
C13 C14 H14 119.5 . .
C25 C24 H24 118.8 . .
C23 C24 H24 118.8 . .
C23 C24 C25 122.3(2) . .
C27 C26 H26 120.3 . .
C25 C26 C27 119.4(2) . .
C25 C26 H26 120.3 . .
C20 C21 H21A 109.5 . .
C20 C21 H21B 109.5 . .
C20 C21 H21C 109.5 . .
H21A C21 H21B 109.5 . .
H21A C21 H21C 109.5 . .
H21B C21 H21C 109.5 . .
C12 C13 C14 120.3(2) . .
C12 C13 H13 119.8 . .
C14 C13 H13 119.8 . .
C51 C49 C50 116.8(2) . .
C48 C49 C50 119.4(2) . .
C48 C49 C51 123.8(2) . .
C33 C38 C42 121.2(2) . .
C37 C38 C33 118.1(2) . .
C37 C38 C42 120.7(3) . .
C24 C25 H25 119.2 . .
C26 C25 C24 121.6(2) . .
C26 C25 H25 119.2 . .
C55 C56 C64 120.7(2) . .
C57 C56 C55 117.0(3) . .
C57 C56 C64 122.3(3) . .
C4 C5 C6 119.7(2) . .
C4 C5 C7 124.3(2) . .
C7 C5 C6 116.0(2) . .
C56 C55 N4 117.8(2) . .
C56 C55 C60 122.7(2) . .
C60 C55 N4 119.5(2) . .
C53 C52 H52 120.6 . .
C51 C52 C53 118.7(2) . .
C51 C52 H52 120.6 . .
C56 C57 H57 119.3 . .
C58 C57 C56 121.5(3) . .
C58 C57 H57 119.3 . .
C2 C3 H3 119.2 . .
C4 C3 C2 121.6(2) . .
C4 C3 H3 119.2 . .
C15 C17 H17 108.4 . .
C15 C17 C18I 109.0(4) . .
C15 C17 C19I 116.1(5) . .
C18I C17 H17 108.4 . .
C19 C17 C15 108.5(5) . .
C19 C17 H17 108.4 . .
C19 C17 C18I 114.0(7) . .
C19 C17 C19I 31.8(6) . .
C19I C17 H17 127.4 . .
C19I C17 C18I 82.8(7) . .
C18 C17 C15 111.5(4) . .
C18 C17 H17 76.0 . .
C18 C17 C18I 33.8(6) . .
C18 C17 C19 135.8(6) . .
C18 C17 C19I 110.2(6) . .
C5 C4 H4 120.2 . .
C3 C4 C5 119.6(2) . .
C3 C4 H4 120.2 . .
C38 C33 N6 119.5(2) . .
C38 C33 C34 121.8(3) . .
C34 C33 N6 118.5(3) . .
C38 C37 H37 119.7 . .
C36 C37 C38 120.6(3) . .
C36 C37 H37 119.7 . .
C57 C58 H58 120.0 . .
C59 C58 C57 120.0(3) . .
C59 C58 H58 120.0 . .
C9 C8 H8 120.5 . .
C7 C8 C9 118.9(2) . .
C7 C8 H8 120.5 . .
C55 C60 C61 121.1(3) . .
C59 C60 C55 117.2(3) . .
C59 C60 C61 121.7(3) . .
C49 C51 H51 119.7 . .
C52 C51 C49 120.5(2) . .
C52 C51 H51 119.7 . .
C38 C42 H42 106.5 . .
C38 C42 C44 113.6(3) . .
C38 C42 C43I 110.1(4) . .
C43 C42 C38 111.6(3) . .
C43 C42 H42 106.5 . .
C43 C42 C44 111.7(4) . .
C43 C42 C43I 65.4(5) . .
C44 C42 H42 106.5 . .
C44 C42 C43I 52.4(5) . .
C44I C42 C38 114.2(5) . .
C44I C42 H42 43.7 . .
C44I C42 C43 130.9(6) . .
C44I C42 C44 63.9(6) . .
C44I C42 C43I 112.3(6) . .
C43I C42 H42 142.8 . .
C34 C35 H35 119.3 . .
C36 C35 H35 119.3 . .
C36 C35 C34 121.4(3) . .
C56 C64 H64 107.0 . .
C56 C64 C65 113.4(3) . .
C65 C64 H64 107.0 . .
C66 C64 C56 110.9(3) . .
C66 C64 H64 107.0 . .
C66 C64 C65 111.3(3) . .
C20 C22 H22A 109.5 . .
C20 C22 H22B 109.5 . .
C20 C22 H22C 109.5 . .
H22A C22 H22B 109.5 . .
H22A C22 H22C 109.5 . .
H22B C22 H22C 109.5 . .
C33 C34 C39 120.7(3) . .
C35 C34 C33 117.3(3) . .
C35 C34 C39 122.0(3) . .
C58 C59 C60 121.5(3) . .
C58 C59 H59 119.3 . .
C60 C59 H59 119.3 . .
C46 C47 H47 119.3 . .
C48 C47 C46 121.3(2) . .
C48 C47 H47 119.3 . .
C5 C7 H7 119.6 . .
C8 C7 C5 120.8(2) . .
C8 C7 H7 119.6 . .
C37 C36 H36 119.6 . .
C35 C36 C37 120.8(3) . .
C35 C36 H36 119.6 . .
C49 C48 H48 120.1 . .
C47 C48 C49 119.8(3) . .
C47 C48 H48 120.1 . .
C34 C39 H39 108.0 . .
C34 C39 C40 109.1(3) . .
C34 C39 C41 113.1(3) . .
C40 C39 H39 108.0 . .
C41 C39 H39 108.0 . .
C41 C39 C40 110.4(3) . .
C60 C61 H61 105.8 . .
C62 C61 C60 113.6(3) . .
C62 C61 H61 105.8 . .
C63 C61 C60 111.1(4) . .
C63 C61 H61 105.8 . .
C63 C61 C62 113.9(4) . .
C64 C65 H65A 109.5 . .
C64 C65 H65B 109.5 . .
C64 C65 H65C 109.5 . .
H65A C65 H65B 109.5 . .
H65A C65 H65C 109.5 . .
H65B C65 H65C 109.5 . .
C64 C66 H66A 109.5 . .
C64 C66 H66B 109.5 . .
C64 C66 H66C 109.5 . .
H66A C66 H66B 109.5 . .
H66A C66 H66C 109.5 . .
H66B C66 H66C 109.5 . .
C39 C40 H40A 109.5 . .
C39 C40 H40B 109.5 . .
C39 C40 H40C 109.5 . .
H40A C40 H40B 109.5 . .
H40A C40 H40C 109.5 . .
H40B C40 H40C 109.5 . .
C42 C43 H43A 109.5 . .
C42 C43 H43B 109.5 . .
C42 C43 H43C 109.5 . .
C61 C62 H62A 109.5 . .
C61 C62 H62B 109.5 . .
C61 C62 H62C 109.5 . .
H62A C62 H62B 109.5 . .
H62A C62 H62C 109.5 . .
H62B C62 H62C 109.5 . .
C61 C63 H63A 109.5 . .
C61 C63 H63B 109.5 . .
C61 C63 H63C 109.5 . .
H63A C63 H63B 109.5 . .
H63A C63 H63C 109.5 . .
H63B C63 H63C 109.5 . .
C39 C41 H41A 109.5 . .
C39 C41 H41B 109.5 . .
C39 C41 H41C 109.5 . .
H41A C41 H41B 109.5 . .
H41A C41 H41C 109.5 . .
H41B C41 H41C 109.5 . .
C17 C18I H18A 109.5 . .
C17 C18I H18B 109.5 . .
C17 C18I H18C 109.5 . .
C42 C44 H44A 109.5 . .
C42 C44 H44B 109.5 . .
C42 C44 H44C 109.5 . .
C17 C19 H19A 109.5 . .
C17 C19 H19B 109.5 . .
C17 C19 H19C 109.5 . .
C72 C67 C68 117.7(4) . .
C72 C67 C73 121.8(4) . .
C68 C67 C73 120.6(5) . .
C67 C72 H72 119.2 . .
C67 C72 C71 121.6(4) . .
C71 C72 H72 119.2 . .
C67 C68 H68 118.5 . .
C69 C68 C67 122.9(4) . .
C69 C68 H68 118.5 . .
C68 C69 H69 119.9 . .
C68 C69 C70 120.2(4) . .
C70 C69 H69 119.9 . .
C69 C70 H70 120.5 . .
C71 C70 C69 118.9(4) . .
C71 C70 H70 120.5 . .
C72 C71 H71 120.7 . .
C70 C71 C72 118.6(5) . .
C70 C71 H71 120.7 . .
C67 C73 H73A 109.5 . .
C67 C73 H73B 109.5 . .
C67 C73 H73C 109.5 . .
H73A C73 H73B 109.5 . .
H73A C73 H73C 109.5 . .
H73B C73 H73C 109.5 . .
C42 C44I H44D 109.5 . .
C42 C44I H44E 109.5 . .
C42 C44I H44F 109.5 . .
H44D C44I H44E 109.5 . .
H44D C44I H44F 109.5 . .
H44E C44I H44F 109.5 . .
C42 C43I H43D 109.5 . .
C42 C43I H43E 109.5 . .
C42 C43I H43F 109.5 . .
H43D C43I H43E 109.5 . .
H43D C43I H43F 109.5 . .
H43E C43I H43F 109.5 . .
C17 C19I H19D 109.5 . .
C17 C19I H19E 109.5 . .
C17 C19I H19F 109.5 . .
H19D C19I H19E 109.5 . .
H19D C19I H19F 109.5 . .
H19E C19I H19F 109.5 . .
C17 C18 H18D 109.5 . .
C17 C18 H18E 109.5 . .
C17 C18 H18F 109.5 . .
H18D C18 H18E 109.5 . .
H18D C18 H18F 109.5 . .
H18E C18 H18F 109.5 . .
Na3 C1 Na2 64.78(5) 2_776 2_776
O1 C1 Na2 41.36(11) . 2_776
O1 C1 Na3 44.37(10) . 2_776
O1 C1 C6 119.74(19) . .
O1 C1 C2 123.9(2) . .
C6 C1 Na2 127.43(14) . 2_776
C6 C1 Na3 146.37(16) . 2_776
C2 C1 Na2 100.52(15) . 2_776
C2 C1 Na3 87.08(14) . 2_776
C2 C1 C6 116.38(19) . .
Na2 O2 Na1 91.78(7) 2_776 .
Na3 O2 Na1 92.46(7) . .
Na3 O2 Na2 101.88(7) . 2_776
C23 O2 Na1 128.91(13) . .
C23 O2 Na2 118.39(13) . 2_776
C23 O2 Na3 117.19(13) . .
Na3 C23 Na2 69.12(6) . 2_776
C28 C23 Na2 134.39(14) . 2_776
C28 C23 Na3 80.43(12) . .
C24 C23 Na2 96.30(14) . 2_776
C24 C23 Na3 163.14(17) . .
C24 C23 C28 116.4(2) . .
O2 C23 Na2 39.89(9) . 2_776
O2 C23 Na3 40.63(10) . .
O2 C23 C28 121.06(19) . .
O2 C23 C24 122.5(2) . .

loop_
_geom_bond_atom_site_label_1
_geom_bond_atom_site_label_2
_geom_bond_distance
_geom_bond_site_symmetry_2
Na1 Na2 3.3036(16) 2_776
Na1 Na2 4.0195(16) .
Na1 Na3 3.3151(15) .
Na1 Na3 4.159(2) 2_776
Na1 O3 2.3063(17) .
Na1 O1 2.403(2) .
Na1 N2 2.711(2) .
Na1 N1 2.379(2) .
Na1 O2 2.3352(18) .
Na2 Na1 3.3037(16) 2_776
Na2 Na3 3.2824(18) .
Na2 Na3 3.510(2) 2_776
Na2 O3 2.2651(19) .
Na2 O1 2.2908(19) 2_776
Na2 N3 2.414(2) .
Na2 C45 3.064(3) .
Na2 C1 3.101(2) 2_776
Na2 O2 2.265(2) 2_776
Na2 C23 3.107(3) 2_776
Na3 Na1 4.159(2) 2_776
Na3 Na2 3.510(2) 2_776
Na3 O3 2.3608(19) .
Na3 O1 2.2824(18) 2_776
Na3 N5 2.415(2) .
Na3 C45 2.922(3) .
Na3 C1 3.025(2) 2_776
Na3 O2 2.2548(17) .
Na3 C23 3.080(2) .
O3 C45 1.305(3) .
O1 Na2 2.2907(19) 2_776
O1 Na3 2.2823(17) 2_776
O1 C1 1.304(3) .
N5 C28 1.365(3) .
N5 C31 1.328(3) .
N3 C50 1.366(3) .
N3 C53 1.324(3) .
N2 C16 1.430(3) .
N2 C10 1.268(3) .
N1 C6 1.348(3) .
N1 C9 1.323(3) .
C28 C27 1.425(3) .
C28 C23 1.451(3) .
N4 C54 1.250(3) .
N4 C55 1.425(3) .
C16 C11 1.401(3) .
C16 C15 1.410(3) .
C6 C5 1.426(3) .
C6 C1 1.455(3) .
C45 C50 1.449(3) .
C45 C46 1.387(3) .
C11 C12 1.392(3) .
C11 C20 1.518(3) .
C50 C49 1.420(3) .
N6 C32 1.267(3) .
N6 C33 1.426(3) .
C31 C32 1.465(3) .
C31 C30 1.417(3) .
C9 C10 1.468(3) .
C9 C8 1.405(3) .
C53 C54 1.498(3) .
C53 C52 1.394(4) .
C10 H10 0.9500 .
C32 H32 0.9500 .
C30 H30 0.9500 .
C30 C29 1.351(4) .
C27 C29 1.411(4) .
C27 C26 1.413(3) .
C54 H54 0.9500 .
C46 H46 0.9500 .
C46 C47 1.397(4) .
C12 H12 0.9500 .
C12 C13 1.377(4) .
C2 H2 0.9500 .
C2 C3 1.404(4) .
C2 C1 1.395(3) .
C15 C14 1.398(4) .
C15 C17 1.528(4) .
C20 H20 1.0000 .
C20 C21 1.521(4) .
C20 C22 1.525(4) .
C29 H29 0.9500 .
C14 H14 0.9500 .
C14 C13 1.380(4) .
C24 H24 0.9500 .
C24 C25 1.400(4) .
C24 C23 1.398(3) .
C26 H26 0.9500 .
C26 C25 1.362(4) .
C21 H21A 0.9800 .
C21 H21B 0.9800 .
C21 H21C 0.9800 .
C13 H13 0.9500 .
C49 C51 1.418(4) .
C49 C48 1.405(4) .
C38 C33 1.405(4) .
C38 C37 1.386(4) .
C38 C42 1.526(3) .
C25 H25 0.9500 .
C56 C55 1.391(4) .
C56 C57 1.388(4) .
C56 C64 1.523(4) .
C5 C4 1.407(4) .
C5 C7 1.411(4) .
C55 C60 1.394(4) .
C52 H52 0.9500 .
C52 C51 1.360(4) .
C57 H57 0.9500 .
C57 C58 1.374(5) .
C3 H3 0.9500 .
C3 C4 1.371(4) .
C17 H17 1.0000 .
C17 C18I 1.563(11) .
C17 C19 1.511(12) .
C17 C19I 1.536(10) .
C17 C18 1.464(10) .
C4 H4 0.9500 .
C33 C34 1.405(4) .
C37 H37 0.9500 .
C37 C36 1.381(4) .
C58 H58 0.9500 .
C58 C59 1.365(5) .
C8 H8 0.9500 .
C8 C7 1.360(4) .
C60 C59 1.388(4) .
C60 C61 1.523(5) .
C51 H51 0.9500 .
C42 H42 1.0000 .
C42 C43 1.456(5) .
C42 C44 1.540(6) .
C42 C44I 1.403(10) .
C42 C43I 1.586(9) .
C35 H35 0.9500 .
C35 C34 1.394(4) .
C35 C36 1.365(5) .
C64 H64 1.0000 .
C64 C65 1.526(5) .
C64 C66 1.517(5) .
C22 H22A 0.9800 .
C22 H22B 0.9800 .
C22 H22C 0.9800 .
C34 C39 1.523(5) .
C59 H59 0.9500 .
C47 H47 0.9500 .
C47 C48 1.358(4) .
C7 H7 0.9500 .
C36 H36 0.9500 .
C48 H48 0.9500 .
C39 H39 1.0000 .
C39 C40 1.529(5) .
C39 C41 1.528(5) .
C61 H61 1.0000 .
C61 C62 1.519(5) .
C61 C63 1.486(6) .
C65 H65A 0.9800 .
C65 H65B 0.9800 .
C65 H65C 0.9800 .
C66 H66A 0.9800 .
C66 H66B 0.9800 .
C66 H66C 0.9800 .
C40 H40A 0.9800 .
C40 H40B 0.9800 .
C40 H40C 0.9800 .
C43 H43A 0.9800 .
C43 H43B 0.9800 .
C43 H43C 0.9800 .
C62 H62A 0.9800 .
C62 H62B 0.9800 .
C62 H62C 0.9800 .
C63 H63A 0.9800 .
C63 H63B 0.9800 .
C63 H63C 0.9800 .
C41 H41A 0.9800 .
C41 H41B 0.9800 .
C41 H41C 0.9800 .
C18I H18A 0.9800 .
C18I H18B 0.9800 .
C18I H18C 0.9800 .
C44 H44A 0.9800 .
C44 H44B 0.9800 .
C44 H44C 0.9800 .
C19 H19A 0.9800 .
C19 H19B 0.9800 .
C19 H19C 0.9800 .
C67 C72 1.350(6) .
C67 C68 1.357(5) .
C67 C73 1.499(6) .
C72 H72 0.9500 .
C72 C71 1.407(6) .
C68 H68 0.9500 .
C68 C69 1.335(6) .
C69 H69 0.9500 .
C69 C70 1.383(6) .
C70 H70 0.9500 .
C70 C71 1.366(7) .
C71 H71 0.9500 .
C73 H73A 0.9800 .
C73 H73B 0.9800 .
C73 H73C 0.9800 .
C44I H44D 0.9800 .
C44I H44E 0.9800 .
C44I H44F 0.9800 .
C43I H43D 0.9800 .
C43I H43E 0.9800 .
C43I H43F 0.9800 .
C19I H19D 0.9800 .
C19I H19E 0.9800 .
C19I H19F 0.9800 .
C18 H18D 0.9800 .
C18 H18E 0.9800 .
C18 H18F 0.9800 .
C1 Na2 3.101(2) 2_776
C1 Na3 3.025(2) 2_776
O2 Na2 2.265(2) 2_776
O2 C23 1.307(3) .
C23 Na2 3.107(3) 2_776

loop_
_geom_torsion_atom_site_label_1
_geom_torsion_atom_site_label_2
_geom_torsion_atom_site_label_3
_geom_torsion_atom_site_label_4
_geom_torsion
_geom_torsion_site_symmetry_1
_geom_torsion_site_symmetry_4
Na1 Na2 Na3 Na1 -114.04(4) 2_776 .
Na1 Na2 Na3 Na1 114.04(4) . 2_776
Na1 Na2 Na3 Na2 57.46(3) . 2_776
Na1 Na2 Na3 Na2 -56.58(4) 2_776 2_776
Na1 Na2 Na3 O3 -151.13(6) 2_776 .
Na1 Na2 Na3 O3 -37.09(6) . .
Na1 Na2 Na3 O1 37.40(6) 2_776 2_776
Na1 Na2 Na3 O1 151.44(7) . 2_776
Na1 Na2 Na3 N5 152.5(4) 2_776 .
Na1 Na2 Na3 N5 -93.5(4) . .
Na1 Na2 Na3 C45 -64.33(6) . .
Na1 Na2 Na3 C45 -178.37(6) 2_776 .
Na1 Na2 Na3 C1 61.38(6) 2_776 2_776
Na1 Na2 Na3 C1 175.41(6) . 2_776
Na1 Na2 Na3 O2 -87.72(6) 2_776 .
Na1 Na2 Na3 O2 26.32(5) . .
Na1 Na2 Na3 C23 -90.70(7) 2_776 .
Na1 Na2 Na3 C23 23.34(6) . .
Na1 Na2 O3 Na1 -58.33(10) 2_776 .
Na1 Na2 O3 Na3 32.53(7) 2_776 .
Na1 Na2 O3 Na3 90.86(9) . .
Na1 Na2 O3 C45 -165.8(2) . .
Na1 Na2 O3 C45 135.87(14) 2_776 .
Na1 Na2 N3 C50 24.48(15) . .
Na1 Na2 N3 C50 -104.86(16) 2_776 .
Na1 Na2 N3 C53 61.4(2) 2_776 .
Na1 Na2 N3 C53 -169.28(19) . .
Na1 Na2 C45 Na3 67.77(5) . .
Na1 Na2 C45 Na3 2.19(8) 2_776 .
Na1 Na2 C45 O3 -56.84(17) 2_776 .
Na1 Na2 C45 O3 8.74(13) . .
Na1 Na2 C45 C50 135.05(12) 2_776 .
Na1 Na2 C45 C50 -159.37(15) . .
Na1 Na2 C45 C46 -14.6(5) 2_776 .
Na1 Na2 C45 C46 51.0(5) . .
Na1 Na3 O3 Na1 101.05(6) 2_776 .
Na1 Na3 O3 Na2 -123.11(8) . .
Na1 Na3 O3 Na2 -22.07(5) 2_776 .
Na1 Na3 O3 C45 -138.38(12) 2_776 .
Na1 Na3 O3 C45 120.58(14) . .
Na1 Na3 N5 C28 32.80(14) . .
Na1 Na3 N5 C28 -86.89(14) 2_776 .
Na1 Na3 N5 C31 92.54(19) 2_776 .
Na1 Na3 N5 C31 -147.77(17) . .
Na1 Na3 C45 Na2 -1.35(5) 2_776 .
Na1 Na3 C45 Na2 -89.74(6) . .
Na1 Na3 C45 O3 -43.45(11) . .
Na1 Na3 C45 O3 44.94(13) 2_776 .
Na1 Na3 C45 C50 -61.27(18) 2_776 .
Na1 Na3 C45 C50 -149.65(18) . .
Na1 Na3 C45 C46 173.10(13) 2_776 .
Na1 Na3 C45 C46 84.71(15) . .
Na1 Na3 O2 Na1 -90.03(6) 2_776 .
Na1 Na3 O2 Na2 92.34(7) . 2_776
Na1 Na3 O2 Na2 2.31(6) 2_776 2_776
Na1 Na3 O2 C23 133.18(13) 2_776 .
Na1 Na3 O2 C23 -136.79(15) . .
Na1 Na3 C23 Na2 68.23(5) . 2_776
Na1 Na3 C23 Na2 -17.43(5) 2_776 2_776
Na1 Na3 C23 C28 -146.33(12) . .
Na1 Na3 C23 C28 128.02(11) 2_776 .
Na1 Na3 C23 C24 36.9(5) . .
Na1 Na3 C23 C24 -48.8(5) 2_776 .
Na1 Na3 C23 O2 32.96(12) . .
Na1 Na3 C23 O2 -52.70(15) 2_776 .
Na1 O3 C45 Na2 -166.3(2) . .
Na1 O3 C45 Na3 97.49(13) . .
Na1 O3 C45 C50 -152.54(16) . .
Na1 O3 C45 C46 29.1(3) . .
Na1 O1 C1 Na2 -103.40(14) . 2_776
Na1 O1 C1 Na3 152.76(18) . 2_776
Na1 O1 C1 C6 10.8(3) . .
Na1 O1 C1 C2 -167.95(19) . .
Na1 N2 C16 C11 -74.3(2) . .
Na1 N2 C16 C15 100.8(2) . .
Na1 N2 C10 C9 0.8(3) . .
Na1 N1 C6 C5 173.8(2) . .
Na1 N1 C6 C1 -5.2(3) . .
Na1 N1 C9 C10 4.6(3) . .
Na1 N1 C9 C8 -174.9(2) . .
Na1 O2 C23 Na2 118.80(19) . 2_776
Na1 O2 C23 Na3 -118.47(18) . .
Na1 O2 C23 C28 -117.65(18) . .
Na1 O2 C23 C24 62.9(3) . .
Na2 Na1 Na2 Na1 0.0 2_776 2_776
Na2 Na1 Na2 Na3 47.75(3) 2_776 2_776
Na2 Na1 Na2 Na3 -65.78(5) 2_776 .
Na2 Na1 Na2 O3 -130.25(10) 2_776 .
Na2 Na1 Na2 O1 -46.34(5) 2_776 2_776
Na2 Na1 Na2 N3 -156.55(6) 2_776 .
Na2 Na1 Na2 C45 -137.22(7) 2_776 .
Na2 Na1 Na2 C1 -61.73(6) 2_776 2_776
Na2 Na1 Na2 O2 46.09(5) 2_776 2_776
Na2 Na1 Na2 C23 64.32(6) 2_776 2_776
Na2 Na1 Na3 Na1 50.05(4) 2_776 2_776
Na2 Na1 Na3 Na1 -45.89(3) . 2_776
Na2 Na1 Na3 Na2 95.94(5) 2_776 .
Na2 Na1 Na3 Na2 -95.94(5) . 2_776
Na2 Na1 Na3 O3 36.74(6) . .
Na2 Na1 Na3 O3 132.67(7) 2_776 .
Na2 Na1 Na3 O1 -21.42(5) . 2_776
Na2 Na1 Na3 O1 74.52(7) 2_776 2_776
Na2 Na1 Na3 N5 -92.23(7) 2_776 .
Na2 Na1 Na3 N5 171.83(6) . .
Na2 Na1 Na3 C45 62.33(6) . .
Na2 Na1 Na3 C45 158.27(6) 2_776 .
Na2 Na1 Na3 C1 90.52(8) 2_776 2_776
Na2 Na1 Na3 C1 -5.42(7) . 2_776
Na2 Na1 Na3 O2 -144.15(7) . .
Na2 Na1 Na3 O2 -48.21(6) 2_776 .
Na2 Na1 Na3 C23 -65.18(6) 2_776 .
Na2 Na1 Na3 C23 -161.12(5) . .
Na2 Na1 O3 Na2 48.99(9) 2_776 .
Na2 Na1 O3 Na3 -90.79(9) . .
Na2 Na1 O3 Na3 -41.80(6) 2_776 .
Na2 Na1 O3 C45 -145.77(15) 2_776 .
Na2 Na1 O3 C45 165.2(2) . .
Na2 Na1 O1 Na2 86.81(5) . 2_776
Na2 Na1 O1 Na3 -4.92(8) . 2_776
Na2 Na1 O1 Na3 -91.74(9) 2_776 2_776
Na2 Na1 O1 C1 119.50(17) 2_776 .
Na2 Na1 O1 C1 -153.68(15) . .
Na2 Na1 N2 C16 -50.9(2) . .
Na2 Na1 N2 C16 119.24(18) 2_776 .
Na2 Na1 N2 C10 125.65(16) . .
Na2 Na1 N2 C10 -64.3(2) 2_776 .
Na2 Na1 N1 C6 57.15(19) . .
Na2 Na1 N1 C6 -25.47(17) 2_776 .
Na2 Na1 N1 C9 -129.34(18) . .
Na2 Na1 N1 C9 148.04(18) 2_776 .
Na2 Na1 O2 Na2 -74.45(5) . 2_776
Na2 Na1 O2 Na3 101.98(7) 2_776 .
Na2 Na1 O2 Na3 27.53(5) . .
Na2 Na1 O2 C23 156.02(16) . .
Na2 Na1 O2 C23 -129.53(18) 2_776 .
Na2 Na3 O3 Na1 38.49(5) 2_776 .
Na2 Na3 O3 Na1 123.11(8) . .
Na2 Na3 O3 Na2 -84.63(7) 2_776 .
Na2 Na3 O3 C45 159.07(12) 2_776 .
Na2 Na3 O3 C45 -116.31(14) . .
Na2 Na3 N5 C28 -26.35(13) 2_776 .
Na2 Na3 N5 C28 124.1(4) . .
Na2 Na3 N5 C31 153.08(17) 2_776 .
Na2 Na3 N5 C31 -56.4(5) . .
Na2 Na3 C45 Na2 -69.51(7) 2_776 .
Na2 Na3 C45 O3 -23.22(13) 2_776 .
Na2 Na3 C45 O3 46.29(11) . .
Na2 Na3 C45 C50 -129.42(16) 2_776 .
Na2 Na3 C45 C50 -59.92(16) . .
Na2 Na3 C45 C46 174.45(16) . .
Na2 Na3 C45 C46 104.94(15) 2_776 .
Na2 Na3 O2 Na1 -37.49(6) . .
Na2 Na3 O2 Na1 -92.34(7) 2_776 .
Na2 Na3 O2 Na2 54.85(8) . 2_776
Na2 Na3 O2 C23 130.87(16) 2_776 .
Na2 Na3 O2 C23 -174.28(12) . .
Na2 Na3 C23 Na2 42.62(8) . 2_776
Na2 Na3 C23 C28 -171.93(10) . .
Na2 Na3 C23 C28 145.45(13) 2_776 .
Na2 Na3 C23 C24 11.3(6) . .
Na2 Na3 C23 C24 -31.4(5) 2_776 .
Na2 Na3 C23 O2 7.35(16) . .
Na2 Na3 C23 O2 -35.27(12) 2_776 .
Na2 O3 C45 Na3 -96.20(12) . .
Na2 O3 C45 C50 13.8(3) . .
Na2 O3 C45 C46 -164.6(2) . .
Na2 O1 C1 Na3 -103.84(14) 2_776 2_776
Na2 O1 C1 C6 114.2(2) 2_776 .
Na2 O1 C1 C2 -64.6(3) 2_776 .
Na2 N3 C50 C45 -9.3(2) . .
Na2 N3 C50 C49 169.4(2) . .
Na2 N3 C53 C54 13.7(3) . .
Na2 N3 C53 C52 -166.9(2) . .
Na2 C45 C50 N3 6.94(18) . .
Na2 C45 C50 C49 -171.8(2) . .
Na2 C45 C46 C47 150.6(4) . .
Na2 O2 C23 Na3 122.73(16) 2_776 .
Na2 O2 C23 C28 123.55(17) 2_776 .
Na2 O2 C23 C24 -55.9(2) 2_776 .
Na3 Na1 Na2 Na1 65.77(5) . 2_776
Na3 Na1 Na2 Na1 -47.75(3) 2_776 2_776
Na3 Na1 Na2 Na3 -113.53(5) 2_776 .
Na3 Na1 Na2 Na3 113.53(5) . 2_776
Na3 Na1 Na2 O3 -64.48(10) . .
Na3 Na1 Na2 O3 -178.00(10) 2_776 .
Na3 Na1 Na2 O1 -94.09(6) 2_776 2_776
Na3 Na1 Na2 O1 19.43(5) . 2_776
Na3 Na1 Na2 N3 155.70(6) 2_776 .
Na3 Na1 Na2 N3 -90.77(7) . .
Na3 Na1 Na2 C45 -71.45(7) . .
Na3 Na1 Na2 C45 175.03(6) 2_776 .
Na3 Na1 Na2 C1 4.05(5) . 2_776
Na3 Na1 Na2 C1 -109.48(7) 2_776 2_776
Na3 Na1 Na2 O2 -1.67(5) 2_776 2_776
Na3 Na1 Na2 O2 111.86(7) . 2_776
Na3 Na1 Na2 C23 130.09(7) . 2_776
Na3 Na1 Na2 C23 16.56(5) 2_776 2_776
Na3 Na1 Na3 Na1 0.0 2_776 2_776
Na3 Na1 Na3 Na2 -50.05(4) 2_776 2_776
Na3 Na1 Na3 Na2 45.89(3) 2_776 .
Na3 Na1 Na3 O3 82.63(7) 2_776 .
Na3 Na1 Na3 O1 24.47(5) 2_776 2_776
Na3 Na1 Na3 N5 -142.28(6) 2_776 .
Na3 Na1 Na3 C45 108.22(7) 2_776 .
Na3 Na1 Na3 C1 40.47(7) 2_776 2_776
Na3 Na1 Na3 O2 -98.26(7) 2_776 .
Na3 Na1 Na3 C23 -115.23(6) 2_776 .
Na3 Na1 O3 Na2 1.58(8) 2_776 .
Na3 Na1 O3 Na2 90.79(9) . .
Na3 Na1 O3 Na3 -89.21(5) 2_776 .
Na3 Na1 O3 C45 -103.97(17) . .
Na3 Na1 O3 C45 166.82(16) 2_776 .
Na3 Na1 O1 Na2 91.74(9) 2_776 2_776
Na3 Na1 O1 Na2 38.63(5) . 2_776
Na3 Na1 O1 Na3 -53.11(9) . 2_776
Na3 Na1 O1 C1 -148.8(2) 2_776 .
Na3 Na1 O1 C1 158.14(15) . .
Na3 Na1 N2 C16 -132.49(17) 2_776 .
Na3 Na1 N2 C16 18.7(2) . .
Na3 Na1 N2 C10 -164.77(15) . .
Na3 Na1 N2 C10 44.0(2) 2_776 .
Na3 Na1 N1 C6 24.59(16) 2_776 .
Na3 Na1 N1 C6 -36.8(3) . .
Na3 Na1 N1 C9 -161.90(19) 2_776 .
Na3 Na1 N1 C9 136.7(2) . .
Na3 Na1 O2 Na2 -101.98(7) . 2_776
Na3 Na1 O2 Na2 -23.65(5) 2_776 2_776
Na3 Na1 O2 Na3 78.33(6) 2_776 .
Na3 Na1 O2 C23 -153.18(16) 2_776 .
Na3 Na1 O2 C23 128.49(18) . .
Na3 Na2 Na3 Na1 -57.46(3) 2_776 .
Na3 Na2 Na3 Na1 56.58(4) 2_776 2_776
Na3 Na2 Na3 Na2 0.0 2_776 2_776
Na3 Na2 Na3 O3 -94.55(7) 2_776 .
Na3 Na2 Na3 O1 93.98(7) 2_776 2_776
Na3 Na2 Na3 N5 -150.9(4) 2_776 .
Na3 Na2 Na3 C45 -121.79(6) 2_776 .
Na3 Na2 Na3 C1 117.96(6) 2_776 2_776
Na3 Na2 Na3 O2 -31.14(5) 2_776 .
Na3 Na2 Na3 C23 -34.12(7) 2_776 .
Na3 Na2 O3 Na1 -90.86(9) . .
Na3 Na2 O3 Na1 -1.84(9) 2_776 .
Na3 Na2 O3 Na3 89.02(5) 2_776 .
Na3 Na2 O3 C45 -167.64(14) 2_776 .
Na3 Na2 O3 C45 103.34(16) . .
Na3 Na2 N3 C50 -28.70(15) . .
Na3 Na2 N3 C50 78.46(19) 2_776 .
Na3 Na2 N3 C53 -115.3(2) 2_776 .
Na3 Na2 N3 C53 137.54(19) . .
Na3 Na2 C45 Na3 72.91(6) 2_776 .
Na3 Na2 C45 O3 13.88(16) 2_776 .
Na3 Na2 C45 O3 -59.03(14) . .
Na3 Na2 C45 C50 -154.23(12) 2_776 .
Na3 Na2 C45 C50 132.86(14) . .
Na3 Na2 C45 C46 56.1(5) 2_776 .
Na3 Na2 C45 C46 -16.8(5) . .
Na3 O3 C45 Na2 96.20(12) . .
Na3 O3 C45 C50 110.0(2) . .
Na3 O3 C45 C46 -68.3(2) . .
Na3 O1 C1 Na2 103.84(14) 2_776 2_776
Na3 O1 C1 C6 -141.93(17) 2_776 .
Na3 O1 C1 C2 39.3(3) 2_776 .
Na3 N5 C28 C27 178.28(15) . .
Na3 N5 C28 C23 -2.3(2) . .
Na3 N5 C31 C32 -1.5(3) . .
Na3 N5 C31 C30 178.94(16) . .
Na3 C45 C50 N3 60.5(3) . .
Na3 C45 C50 C49 -118.3(2) . .
Na3 C45 C46 C47 135.2(3) . .
Na3 O2 C23 Na2 -122.73(16) . 2_776
Na3 O2 C23 C28 0.8(2) . .
Na3 O2 C23 C24 -178.66(16) . .
O3 Na1 Na2 Na1 130.25(10) . 2_776
O3 Na1 Na2 Na3 178.00(10) . 2_776
O3 Na1 Na2 Na3 64.48(10) . .
O3 Na1 Na2 O1 83.91(10) . 2_776
O3 Na1 Na2 N3 -26.30(10) . .
O3 Na1 Na2 C45 -6.97(10) . .
O3 Na1 Na2 C1 68.52(11) . 2_776
O3 Na1 Na2 O2 176.34(11) . 2_776
O3 Na1 Na2 C23 -165.43(11) . 2_776
O3 Na1 Na3 Na1 -82.63(6) . 2_776
O3 Na1 Na3 Na2 -36.74(6) . .
O3 Na1 Na3 Na2 -132.67(7) . 2_776
O3 Na1 Na3 O1 -58.16(8) . 2_776
O3 Na1 Na3 N5 135.10(8) . .
O3 Na1 Na3 C45 25.59(7) . .
O3 Na1 Na3 C1 -42.16(9) . 2_776
O3 Na1 Na3 O2 179.11(8) . .
O3 Na1 Na3 C23 162.15(7) . .
O3 Na1 O1 Na2 84.44(7) . 2_776
O3 Na1 O1 Na3 -7.29(11) . 2_776
O3 Na1 O1 C1 -156.05(15) . .
O3 Na1 N2 C16 -30.2(2) . .
O3 Na1 N2 C10 146.32(16) . .
O3 Na1 N1 C6 93.5(2) . .
O3 Na1 N1 C9 -93.0(2) . .
O3 Na1 O2 Na2 -102.61(7) . 2_776
O3 Na1 O2 Na3 -0.63(6) . .
O3 Na1 O2 C23 127.86(17) . .
O3 Na2 Na3 Na1 37.09(6) . .
O3 Na2 Na3 Na1 151.13(6) . 2_776
O3 Na2 Na3 Na2 94.55(7) . 2_776
O3 Na2 Na3 O1 -171.47(9) . 2_776
O3 Na2 Na3 N5 -56.4(4) . .
O3 Na2 Na3 C45 -27.24(7) . .
O3 Na2 Na3 C1 -147.50(8) . 2_776
O3 Na2 Na3 O2 63.40(8) . .
O3 Na2 Na3 C23 60.43(9) . .
O3 Na2 N3 C50 11.57(14) . .
O3 Na2 N3 C53 177.8(2) . .
O3 Na2 C45 Na3 59.03(14) . .
O3 Na2 C45 C50 -168.1(2) . .
O3 Na2 C45 C46 42.3(5) . .
O3 Na3 N5 C28 73.88(16) . .
O3 Na3 N5 C31 -106.69(19) . .
O3 Na3 C45 Na2 -46.29(11) . .
O3 Na3 C45 C50 -106.2(2) . .
O3 Na3 C45 C46 128.2(2) . .
O3 Na3 O2 Na1 0.62(6) . .
O3 Na3 O2 Na2 92.96(7) . 2_776
O3 Na3 O2 C23 -136.17(14) . .
O3 Na3 C23 Na2 80.96(6) . 2_776
O3 Na3 C23 C28 -133.59(11) . .
O3 Na3 C23 C24 49.6(5) . .
O3 Na3 C23 O2 45.69(14) . .
O3 C45 C50 N3 -2.3(3) . .
O3 C45 C50 C49 178.9(2) . .
O3 C45 C46 C47 -177.3(3) . .
O1 Na1 Na2 Na1 -44.90(5) . 2_776
O1 Na1 Na2 Na3 2.85(4) . 2_776
O1 Na1 Na2 Na3 -110.68(6) . .
O1 Na1 Na2 O3 -175.15(11) . .
O1 Na1 Na2 O1 -91.24(7) . 2_776
O1 Na1 Na2 N3 158.55(7) . .
O1 Na1 Na2 C45 177.87(7) . .
O1 Na1 Na2 C1 -106.63(8) . 2_776
O1 Na1 Na2 O2 1.18(6) . 2_776
O1 Na1 Na2 C23 19.41(7) . 2_776
O1 Na1 Na3 Na1 21.27(5) . 2_776
O1 Na1 Na3 Na2 -28.78(5) . 2_776
O1 Na1 Na3 Na2 67.16(6) . .
O1 Na1 Na3 O3 103.90(8) . .
O1 Na1 Na3 O1 45.74(9) . 2_776
O1 Na1 Na3 N5 -121.01(7) . .
O1 Na1 Na3 C45 129.49(7) . .
O1 Na1 Na3 C1 61.74(9) . 2_776
O1 Na1 Na3 O2 -76.99(8) . .
O1 Na1 Na3 C23 -93.96(7) . .
O1 Na1 O3 Na2 4.90(11) . .
O1 Na1 O3 Na3 -85.88(7) . .
O1 Na1 O3 C45 170.15(15) . .
O1 Na1 N2 C16 -170.13(17) . .
O1 Na1 N2 C10 6.4(2) . .
O1 Na1 N1 C6 7.55(16) . .
O1 Na1 N1 C9 -178.9(2) . .
O1 Na1 O2 Na2 2.93(6) . 2_776
O1 Na1 O2 Na3 104.90(6) . .
O1 Na1 O2 C23 -126.60(17) . .
O1 Na2 Na3 Na1 -37.40(6) 2_776 2_776
O1 Na2 Na3 Na1 -151.44(7) 2_776 .
O1 Na2 Na3 Na2 -93.98(7) 2_776 2_776
O1 Na2 Na3 O3 171.47(9) 2_776 .
O1 Na2 Na3 N5 115.1(4) 2_776 .
O1 Na2 Na3 C45 144.23(8) 2_776 .
O1 Na2 Na3 C1 23.97(8) 2_776 2_776
O1 Na2 Na3 O2 -125.12(9) 2_776 .
O1 Na2 Na3 C23 -128.10(9) 2_776 .
O1 Na2 O3 Na1 -96.77(10) 2_776 .
O1 Na2 O3 Na3 -5.92(6) 2_776 .
O1 Na2 O3 C45 97.42(16) 2_776 .
O1 Na2 N3 C50 -71.61(16) 2_776 .
O1 Na2 N3 C53 94.6(2) 2_776 .
O1 Na2 C45 Na3 -24.00(5) 2_776 .
O1 Na2 C45 O3 -83.02(16) 2_776 .
O1 Na2 C45 C50 108.86(13) 2_776 .
O1 Na2 C45 C46 -40.8(5) 2_776 .
O1 Na3 O3 Na1 129.06(7) 2_776 .
O1 Na3 O3 Na2 5.94(6) 2_776 .
O1 Na3 O3 C45 -110.36(13) 2_776 .
O1 Na3 N5 C28 -128.73(14) 2_776 .
O1 Na3 N5 C31 50.7(2) 2_776 .
O1 Na3 C45 Na2 24.23(5) 2_776 .
O1 Na3 C45 O3 70.52(13) 2_776 .
O1 Na3 C45 C50 -35.68(18) 2_776 .
O1 Na3 C45 C46 -161.32(14) 2_776 .
O1 Na3 O2 Na1 -85.23(9) 2_776 .
O1 Na3 O2 Na2 7.11(11) 2_776 2_776
O1 Na3 O2 C23 137.98(14) 2_776 .
O1 Na3 C23 Na2 -25.41(12) 2_776 2_776
O1 Na3 C23 C28 120.04(14) 2_776 .
O1 Na3 C23 C24 -56.8(6) 2_776 .
O1 Na3 C23 O2 -60.68(18) 2_776 .
N5 Na3 O3 Na1 -65.68(10) . .
N5 Na3 O3 Na2 171.20(8) . .
N5 Na3 O3 C45 54.89(15) . .
N5 Na3 C45 Na2 175.80(6) . .
N5 Na3 C45 O3 -137.91(13) . .
N5 Na3 C45 C50 115.88(17) . .
N5 Na3 C45 C46 -9.75(16) . .
N5 Na3 O2 Na1 135.33(7) . .
N5 Na3 O2 Na2 -132.33(8) . 2_776
N5 Na3 O2 C23 -1.46(13) . .
N5 Na3 C23 Na2 -146.54(8) . 2_776
N5 Na3 C23 C28 -1.09(10) . .
N5 Na3 C23 C24 -177.9(5) . .
N5 Na3 C23 O2 178.19(16) . .
N5 C28 C27 C29 3.1(3) . .
N5 C28 C27 C26 -179.0(2) . .
N5 C28 C23 Na2 49.5(3) . 2_776
N5 C28 C23 Na3 1.68(16) . .
N5 C28 C23 C24 -179.35(18) . .
N5 C28 C23 O2 1.1(3) . .
N5 C31 C32 N6 -178.8(2) . .
N5 C31 C30 C29 2.6(4) . .
N3 Na2 Na3 Na1 96.00(6) . .
N3 Na2 Na3 Na1 -149.97(6) . 2_776
N3 Na2 Na3 Na2 153.45(6) . 2_776
N3 Na2 Na3 O3 58.91(7) . .
N3 Na2 Na3 O1 -112.57(8) . 2_776
N3 Na2 Na3 N5 2.5(4) . .
N3 Na2 Na3 C45 31.66(7) . .
N3 Na2 Na3 C1 -88.59(7) . 2_776
N3 Na2 Na3 O2 122.31(7) . .
N3 Na2 Na3 C23 119.33(8) . .
N3 Na2 O3 Na1 152.59(10) . .
N3 Na2 O3 Na3 -116.55(7) . .
N3 Na2 O3 C45 -13.21(15) . .
N3 Na2 C45 Na3 -137.36(9) . .
N3 Na2 C45 O3 163.61(18) . .
N3 Na2 C45 C50 -4.50(12) . .
N3 Na2 C45 C46 -154.1(5) . .
N3 C50 C49 C51 -0.2(4) . .
N3 C50 C49 C48 -179.1(3) . .
N3 C53 C54 N4 -173.6(2) . .
N3 C53 C52 C51 0.2(5) . .
N2 Na1 Na2 Na1 174.70(7) . 2_776
N2 Na1 Na2 Na3 108.93(8) . .
N2 Na1 Na2 Na3 -137.54(7) . 2_776
N2 Na1 Na2 O3 44.45(11) . .
N2 Na1 Na2 O1 128.36(8) . 2_776
N2 Na1 Na2 N3 18.16(8) . .
N2 Na1 Na2 C45 37.48(8) . .
N2 Na1 Na2 C1 112.98(9) . 2_776
N2 Na1 Na2 O2 -139.21(8) . 2_776
N2 Na1 Na2 C23 -120.98(8) . 2_776
N2 Na1 Na3 Na1 -165.09(7) . 2_776
N2 Na1 Na3 Na2 144.86(7) . 2_776
N2 Na1 Na3 Na2 -119.20(7) . .
N2 Na1 Na3 O3 -82.47(9) . .
N2 Na1 Na3 O1 -140.62(8) . 2_776
N2 Na1 Na3 N5 52.63(9) . .
N2 Na1 Na3 C45 -56.87(8) . .
N2 Na1 Na3 C1 -124.62(9) . 2_776
N2 Na1 Na3 O2 96.65(9) . .
N2 Na1 Na3 C23 79.68(8) . .
N2 Na1 O3 Na2 -146.67(8) . .
N2 Na1 O3 Na3 122.55(7) . .
N2 Na1 O3 C45 18.58(18) . .
N2 Na1 O1 Na2 -134.26(8) . 2_776
N2 Na1 O1 Na3 134.00(9) . 2_776
N2 Na1 O1 C1 -14.76(19) . .
N2 Na1 N1 C6 -176.54(18) . .
N2 Na1 N1 C9 -3.03(18) . .
N2 Na1 O2 Na2 144.57(7) . 2_776
N2 Na1 O2 Na3 -113.46(8) . .
N2 Na1 O2 C23 15.04(18) . .
N2 C16 C11 C12 178.89(19) . .
N2 C16 C11 C20 -1.0(3) . .
N2 C16 C15 C14 -178.6(2) . .
N2 C16 C15 C17 -2.3(3) . .
N1 Na1 Na2 Na1 -91.74(8) . 2_776
N1 Na1 Na2 Na3 -157.52(8) . .
N1 Na1 Na2 Na3 -43.99(8) . 2_776
N1 Na1 Na2 O3 138.01(12) . .
N1 Na1 Na2 O1 -138.08(8) . 2_776
N1 Na1 Na2 N3 111.71(9) . .
N1 Na1 Na2 C45 131.03(10) . .
N1 Na1 Na2 C1 -153.47(8) . 2_776
N1 Na1 Na2 O2 -45.66(9) . 2_776
N1 Na1 Na2 C23 -27.43(10) . 2_776
N1 Na1 Na3 Na1 62.55(19) . 2_776
N1 Na1 Na3 Na2 12.51(18) . 2_776
N1 Na1 Na3 Na2 108.44(19) . .
N1 Na1 Na3 O3 145.2(2) . .
N1 Na1 Na3 O1 87.0(2) . 2_776
N1 Na1 Na3 N5 -79.7(2) . .
N1 Na1 Na3 C45 170.78(19) . .
N1 Na1 Na3 C1 103.0(2) . 2_776
N1 Na1 Na3 O2 -35.71(19) . .
N1 Na1 Na3 C23 -52.67(19) . .
N1 Na1 O3 Na2 -70.32(16) . .
N1 Na1 O3 Na3 -161.10(11) . .
N1 Na1 O3 C45 94.9(2) . .
N1 Na1 O1 Na2 -129.04(7) . 2_776
N1 Na1 O1 Na3 139.23(10) . 2_776
N1 Na1 O1 C1 -9.53(15) . .
N1 Na1 N2 C16 -175.5(2) . .
N1 Na1 N2 C10 1.01(16) . .
N1 Na1 O2 Na2 65.99(9) . 2_776
N1 Na1 O2 Na3 167.96(7) . .
N1 Na1 O2 C23 -63.54(18) . .
N1 C6 C5 C4 -177.1(3) . .
N1 C6 C5 C7 0.9(4) . .
N1 C6 C1 Na2 45.5(3) . 2_776
N1 C6 C1 Na3 -55.0(4) . 2_776
N1 C6 C1 O1 -3.9(3) . .
N1 C6 C1 C2 175.0(2) . .
N1 C9 C10 N2 -3.4(4) . .
N1 C9 C8 C7 2.0(5) . .
C28 N5 C31 C32 177.87(18) . .
C28 N5 C31 C30 -1.7(3) . .
C28 C27 C29 C30 -2.1(4) . .
C28 C27 C26 C25 -1.8(4) . .
N4 C55 C60 C59 -171.1(2) . .
N4 C55 C60 C61 10.3(4) . .
C16 N2 C10 C9 177.9(2) . .
C16 C11 C12 C13 -1.1(3) . .
C16 C11 C20 C21 148.1(2) . .
C16 C11 C20 C22 -85.9(3) . .
C16 C15 C14 C13 0.7(4) . .
C16 C15 C17 C18I -107.9(10) . .
C16 C15 C17 C19 127.3(8) . .
C16 C15 C17 C19I 160.8(10) . .
C16 C15 C17 C18 -71.9(7) . .
C6 N1 C9 C10 178.0(2) . .
C6 N1 C9 C8 -1.5(4) . .
C6 C5 C4 C3 1.2(5) . .
C6 C5 C7 C8 -0.4(5) . .
C45 Na2 Na3 Na1 64.33(6) . .
C45 Na2 Na3 Na1 178.37(6) . 2_776
C45 Na2 Na3 Na2 121.79(6) . 2_776
C45 Na2 Na3 O3 27.24(7) . .
C45 Na2 Na3 O1 -144.23(8) . 2_776
C45 Na2 Na3 N5 -29.1(4) . .
C45 Na2 Na3 C1 -120.26(8) . 2_776
C45 Na2 Na3 O2 90.65(8) . .
C45 Na2 Na3 C23 87.67(9) . .
C45 Na2 O3 Na1 165.8(2) . .
C45 Na2 O3 Na3 -103.34(16) . .
C45 Na2 N3 C50 5.04(13) . .
C45 Na2 N3 C53 171.3(2) . .
C45 Na3 O3 Na1 -120.58(14) . .
C45 Na3 O3 Na2 116.31(14) . .
C45 Na3 N5 C28 96.96(14) . .
C45 Na3 N5 C31 -83.61(19) . .
C45 Na3 O2 Na1 23.35(7) . .
C45 Na3 O2 Na2 115.69(7) . 2_776
C45 Na3 O2 C23 -113.44(14) . .
C45 Na3 C23 Na2 107.64(6) . 2_776
C45 Na3 C23 C28 -106.92(12) . .
C45 Na3 C23 C24 76.3(5) . .
C45 Na3 C23 O2 72.37(15) . .
C45 C50 C49 C51 178.5(3) . .
C45 C50 C49 C48 -0.4(4) . .
C45 C46 C47 C48 -3.0(6) . .
C11 C16 C15 C14 -3.7(3) . .
C11 C16 C15 C17 172.6(2) . .
C11 C12 C13 C14 -1.8(4) . .
C50 N3 C53 C54 179.0(2) . .
C50 N3 C53 C52 -1.6(4) . .
C50 C45 C46 C47 4.3(4) . .
C50 C49 C51 C52 -1.2(5) . .
C50 C49 C48 C47 1.9(6) . .
N6 C33 C34 C35 -177.7(3) . .
N6 C33 C34 C39 5.1(4) . .
C31 N5 C28 C27 -1.2(3) . .
C31 N5 C28 C23 178.22(18) . .
C31 C30 C29 C27 -0.6(4) . .
C9 N1 C6 C5 0.0(4) . .
C9 N1 C6 C1 -179.0(2) . .
C9 C8 C7 C5 -0.9(5) . .
C53 N3 C50 C45 -177.1(2) . .
C53 N3 C50 C49 1.6(3) . .
C53 C52 C51 C49 1.2(5) . .
C10 N2 C16 C11 109.4(2) . .
C10 N2 C16 C15 -75.5(3) . .
C10 C9 C8 C7 -177.5(3) . .
C32 N6 C33 C38 80.0(3) . .
C32 N6 C33 C34 -105.1(3) . .
C32 C31 C30 C29 -176.9(2) . .
C30 C31 C32 N6 0.7(4) . .
C27 C28 C23 Na2 -130.99(19) . 2_776
C27 C28 C23 Na3 -178.86(18) . .
C27 C28 C23 C24 0.1(3) . .
C27 C28 C23 O2 -179.40(18) . .
C27 C26 C25 C24 0.2(4) . .
C54 N4 C55 C56 94.4(3) . .
C54 N4 C55 C60 -89.5(3) . .
C54 C53 C52 C51 179.6(3) . .
C46 C45 C50 N3 176.1(2) . .
C46 C45 C50 C49 -2.6(3) . .
C46 C47 C48 C49 -0.3(6) . .
C12 C11 C20 C21 -31.8(3) . .
C12 C11 C20 C22 94.1(3) . .
C2 C3 C4 C5 -2.0(5) . .
C15 C16 C11 C12 3.9(3) . .
C15 C16 C11 C20 -176.0(2) . .
C15 C14 C13 C12 2.0(4) . .
C20 C11 C12 C13 178.8(2) . .
C29 C27 C26 C25 176.1(2) . .
C14 C15 C17 C18I 68.2(10) . .
C14 C15 C17 C19 -56.6(9) . .
C14 C15 C17 C19I -23.0(10) . .
C14 C15 C17 C18 104.2(7) . .
C26 C27 C29 C30 -180.0(2) . .
C38 C33 C34 C35 -2.9(4) . .
C38 C33 C34 C39 179.8(3) . .
C38 C37 C36 C35 -1.0(5) . .
C25 C24 C23 Na2 145.5(2) . 2_776
C25 C24 C23 Na3 174.8(4) . .
C25 C24 C23 C28 -1.7(3) . .
C25 C24 C23 O2 177.8(2) . .
C56 C55 C60 C59 4.8(4) . .
C56 C55 C60 C61 -173.8(3) . .
C56 C57 C58 C59 1.9(4) . .
C5 C6 C1 Na2 -133.6(2) . 2_776
C5 C6 C1 Na3 125.9(3) . 2_776
C5 C6 C1 O1 177.0(2) . .
C5 C6 C1 C2 -4.1(3) . .
C55 N4 C54 C53 -178.7(2) . .
C55 C56 C57 C58 1.5(4) . .
C55 C56 C64 C65 -152.2(3) . .
C55 C56 C64 C66 81.8(3) . .
C55 C60 C59 C58 -1.2(4) . .
C55 C60 C61 C62 152.2(4) . .
C55 C60 C61 C63 -77.9(4) . .
C52 C53 C54 N4 7.0(4) . .
C57 C56 C55 N4 171.0(2) . .
C57 C56 C55 C60 -4.9(4) . .
C57 C56 C64 C65 28.8(4) . .
C57 C56 C64 C66 -97.3(3) . .
C57 C58 C59 C60 -2.0(5) . .
C3 C2 C1 Na2 144.9(2) . 2_776
C3 C2 C1 Na3 -151.4(3) . 2_776
C3 C2 C1 O1 -177.8(3) . .
C3 C2 C1 C6 3.4(4) . .
C17 C15 C14 C13 -175.6(3) . .
C4 C5 C7 C8 177.5(4) . .
C33 N6 C32 C31 -177.2(2) . .
C33 C38 C37 C36 -0.7(4) . .
C33 C38 C42 C43 66.5(4) . .
C33 C38 C42 C44 -166.2(4) . .
C33 C38 C42 C44I -95.4(7) . .
C33 C38 C42 C43I 137.2(5) . .
C33 C34 C39 C40 95.4(4) . .
C33 C34 C39 C41 -141.3(4) . .
C37 C38 C33 N6 177.4(2) . .
C37 C38 C33 C34 2.7(4) . .
C37 C38 C42 C43 -111.5(4) . .
C37 C38 C42 C44 15.8(5) . .
C37 C38 C42 C44I 86.6(7) . .
C37 C38 C42 C43I -40.8(6) . .
C8 C9 C10 N2 176.1(3) . .
C51 C49 C48 C47 -176.9(4) . .
C42 C38 C33 N6 -0.7(4) . .
C42 C38 C33 C34 -175.4(3) . .
C42 C38 C37 C36 177.4(3) . .
C35 C34 C39 C40 -81.7(4) . .
C35 C34 C39 C41 41.6(5) . .
C64 C56 C55 N4 -8.1(4) . .
C64 C56 C55 C60 176.0(3) . .
C64 C56 C57 C58 -179.4(3) . .
C34 C35 C36 C37 0.7(6) . .
C59 C60 C61 C62 -26.4(6) . .
C59 C60 C61 C63 103.6(4) . .
C7 C5 C4 C3 -176.7(4) . .
C36 C35 C34 C33 1.2(5) . .
C36 C35 C34 C39 178.4(4) . .
C48 C49 C51 C52 177.6(4) . .
C61 C60 C59 C58 177.4(3) . .
C67 C72 C71 C70 -0.6(7) . .
C67 C68 C69 C70 -1.6(6) . .
C72 C67 C68 C69 2.7(6) . .
C68 C67 C72 C71 -1.6(6) . .
C68 C69 C70 C71 -0.6(6) . .
C69 C70 C71 C72 1.6(6) . .
C73 C67 C72 C71 177.8(4) . .
C73 C67 C68 C69 -176.7(4) . .
C1 Na2 Na3 Na1 -61.38(6) 2_776 2_776
C1 Na2 Na3 Na1 -175.41(6) 2_776 .
C1 Na2 Na3 Na2 -117.96(6) 2_776 2_776
C1 Na2 Na3 O3 147.50(8) 2_776 .
C1 Na2 Na3 O1 -23.97(8) 2_776 2_776
C1 Na2 Na3 N5 91.1(4) 2_776 .
C1 Na2 Na3 C45 120.26(8) 2_776 .
C1 Na2 Na3 O2 -149.10(8) 2_776 .
C1 Na2 Na3 C23 -152.07(9) 2_776 .
C1 Na2 O3 Na1 -117.69(9) 2_776 .
C1 Na2 O3 Na3 -26.83(7) 2_776 .
C1 Na2 O3 C45 76.51(16) 2_776 .
C1 Na2 N3 C50 -85.19(15) 2_776 .
C1 Na2 N3 C53 81.0(2) 2_776 .
C1 Na2 C45 Na3 -46.08(6) 2_776 .
C1 Na2 C45 O3 -105.11(16) 2_776 .
C1 Na2 C45 C50 86.78(13) 2_776 .
C1 Na2 C45 C46 -62.9(5) 2_776 .
C1 Na3 O3 Na1 150.68(6) 2_776 .
C1 Na3 O3 Na2 27.57(7) 2_776 .
C1 Na3 O3 C45 -88.74(13) 2_776 .
C1 Na3 N5 C28 -149.52(13) 2_776 .
C1 Na3 N5 C31 29.9(2) 2_776 .
C1 Na3 C45 Na2 47.91(6) 2_776 .
C1 Na3 C45 O3 94.20(13) 2_776 .
C1 Na3 C45 C50 -12.00(17) 2_776 .
C1 Na3 C45 C46 -137.64(15) 2_776 .
C1 Na3 O2 Na1 -101.67(14) 2_776 .
C1 Na3 O2 Na2 -9.32(16) 2_776 2_776
C1 Na3 O2 C23 121.54(17) 2_776 .
C1 Na3 C23 Na2 -67.38(15) 2_776 2_776
C1 Na3 C23 C28 78.07(18) 2_776 .
C1 Na3 C23 C24 -98.7(5) 2_776 .
C1 Na3 C23 O2 -102.65(19) 2_776 .
C1 C6 C5 C4 1.9(4) . .
C1 C6 C5 C7 179.9(3) . .
C1 C2 C3 C4 -0.4(5) . .
O2 Na1 Na2 Na1 42.32(5) . 2_776
O2 Na1 Na2 Na3 90.07(6) . 2_776
O2 Na1 Na2 Na3 -23.46(4) . .
O2 Na1 Na2 O3 -87.93(10) . .
O2 Na1 Na2 O1 -4.02(6) . 2_776
O2 Na1 Na2 N3 -114.23(7) . .
O2 Na1 Na2 C45 -94.90(8) . .
O2 Na1 Na2 C1 -19.41(6) . 2_776
O2 Na1 Na2 O2 88.41(7) . 2_776
O2 Na1 Na2 C23 106.63(7) . 2_776
O2 Na1 Na3 Na1 98.26(7) . 2_776
O2 Na1 Na3 Na2 48.21(6) . 2_776
O2 Na1 Na3 Na2 144.15(6) . .
O2 Na1 Na3 O3 -179.11(8) . .
O2 Na1 Na3 O1 122.73(9) . 2_776
O2 Na1 Na3 N5 -44.02(7) . .
O2 Na1 Na3 C45 -153.52(8) . .
O2 Na1 Na3 C1 138.73(10) . 2_776
O2 Na1 Na3 C23 -16.97(7) . .
O2 Na1 O3 Na2 91.39(9) . .
O2 Na1 O3 Na3 0.60(6) . .
O2 Na1 O3 C45 -103.37(16) . .
O2 Na1 O1 Na2 -2.89(6) . 2_776
O2 Na1 O1 Na3 -94.63(9) . 2_776
O2 Na1 O1 C1 116.61(16) . .
O2 Na1 N2 C16 70.2(2) . .
O2 Na1 N2 C10 -113.27(17) . .
O2 Na1 N1 C6 -64.77(18) . .
O2 Na1 N1 C9 108.74(19) . .
O2 Na2 Na3 Na1 -89.82(6) 2_776 .
O2 Na2 Na3 Na1 24.21(5) 2_776 2_776
O2 Na2 Na3 Na2 -32.37(5) 2_776 2_776
O2 Na2 Na3 O3 -126.91(8) 2_776 .
O2 Na2 Na3 O1 61.62(8) 2_776 2_776
O2 Na2 Na3 N5 176.7(4) 2_776 .
O2 Na2 Na3 C45 -154.16(8) 2_776 .
O2 Na2 Na3 C1 85.59(8) 2_776 2_776
O2 Na2 Na3 O2 -63.51(9) 2_776 .
O2 Na2 Na3 C23 -66.49(9) 2_776 .
O2 Na2 O3 Na1 -4.93(15) 2_776 .
O2 Na2 O3 Na3 85.93(10) 2_776 .
O2 Na2 O3 C45 -170.73(14) 2_776 .
O2 Na2 N3 C50 160.99(15) 2_776 .
O2 Na2 N3 C53 -32.8(3) 2_776 .
O2 Na2 C45 Na3 75.71(17) 2_776 .
O2 Na2 C45 O3 16.7(3) 2_776 .
O2 Na2 C45 C50 -151.43(17) 2_776 .
O2 Na2 C45 C46 58.9(6) 2_776 .
O2 Na3 O3 Na1 -0.62(6) . .
O2 Na3 O3 Na2 -123.74(7) . .
O2 Na3 O3 C45 119.95(13) . .
O2 Na3 N5 C28 1.95(12) . .
O2 Na3 N5 C31 -178.62(19) . .
O2 Na3 C45 Na2 -108.42(7) . .
O2 Na3 C45 O3 -62.13(13) . .
O2 Na3 C45 C50 -168.33(16) . .
O2 Na3 C45 C46 66.03(15) . .
O2 Na3 C23 Na2 35.27(12) . 2_776
O2 Na3 C23 C28 -179.3(2) . .
O2 Na3 C23 C24 3.9(5) . .
C23 Na2 Na3 Na1 19.59(7) 2_776 2_776
C23 Na2 Na3 Na1 -94.45(8) 2_776 .
C23 Na2 Na3 Na2 -36.99(7) 2_776 2_776
C23 Na2 Na3 O3 -131.54(10) 2_776 .
C23 Na2 Na3 O1 56.99(9) 2_776 2_776
C23 Na2 Na3 N5 172.1(4) 2_776 .
C23 Na2 Na3 C45 -158.78(9) 2_776 .
C23 Na2 Na3 C1 80.97(9) 2_776 2_776
C23 Na2 Na3 O2 -68.13(10) 2_776 .
C23 Na2 Na3 C23 -71.11(11) 2_776 .
C23 Na2 O3 Na1 23.51(17) 2_776 .
C23 Na2 O3 Na3 114.36(12) 2_776 .
C23 Na2 O3 C45 -142.30(16) 2_776 .
C23 Na2 N3 C50 159.89(14) 2_776 .
C23 Na2 N3 C53 -33.9(2) 2_776 .
C23 Na2 C45 Na3 135.54(18) 2_776 .
C23 Na2 C45 O3 76.5(2) 2_776 .
C23 Na2 C45 C50 -91.6(2) 2_776 .
C23 Na2 C45 C46 118.8(5) 2_776 .
C23 Na3 O3 Na1 -16.30(7) . .
C23 Na3 O3 Na2 -139.42(6) . .
C23 Na3 O3 C45 104.28(13) . .
C23 Na3 N5 C28 1.23(11) . .
C23 Na3 N5 C31 -179.3(2) . .
C23 Na3 C45 Na2 -129.96(6) . .
C23 Na3 C45 O3 -83.67(13) . .
C23 Na3 C45 C50 170.13(16) . .
C23 Na3 C45 C46 44.49(16) . .
C23 Na3 O2 Na1 136.79(15) . .
C23 Na3 O2 Na2 -130.87(16) . 2_776
C23 C28 C27 C29 -176.4(2) . .
C23 C28 C27 C26 1.6(3) . .
C23 C24 C25 C26 1.6(4) . .
